data_1549544
loop_
_publ_author_name
'Zhang, Hao'
'Wu, Yongzhen'
'Zhang, Weiwei'
'Li, Erpeng'
'Shen, Chao'
'Jiang, Huiyun'
'Tian, He'
'Zhu, Wei-Hong'

_publ_section_title
;
 Low cost and stable quinoxaline-based hole-transporting materials with a
 D-A-D molecular configuration for efficient perovskite solar cells.
;
_journal_issue 27
_journal_name_full 'Chemical science'
_journal_page_first 5919
_journal_page_last 5928
_journal_paper_doi 10.1039/c8sc00731d
_journal_volume 9
_journal_year 2018
_chemical_absolute_configuration ad
_chemical_formula_sum 'C59 H50 Cl2 N4 O4 S2'
_chemical_formula_weight 1014.05
_space_group_crystal_system orthorhombic
_space_group_IT_number 33
_space_group_name_Hall 'P 2c -2n'
_space_group_name_H-M_alt 'P n a 21'
_symmetry_space_group_name_Hall 'P 2c -2n'
_symmetry_space_group_name_H-M 'P n a 21'
_atom_sites_solution_hydrogens geom
_audit_creation_method SHELXL-2013
_audit_update_record
;
2018-02-13 deposited with the CCDC.
2018-06-13 downloaded from the CCDC.
;
_cell_angle_alpha 90
_cell_angle_beta 90
_cell_angle_gamma 90
_cell_formula_units_Z 12
_cell_length_a 25.387(2)
_cell_length_b 27.537(3)
_cell_length_c 21.8595(19)
_cell_measurement_reflns_used 9862
_cell_measurement_temperature 173(2)
_cell_measurement_theta_max 51.883
_cell_measurement_theta_min 4.719
_cell_volume 15282(2)
_computing_cell_refinement 'Bruker SAINT'
_computing_data_collection 'Bruker APEX2'
_computing_data_reduction 'Bruker SAINT'
_computing_molecular_graphics 'Bruker SHELXTL'
_computing_publication_material 'Bruker SHELXTL'
_computing_structure_refinement 'SHELXL-2013 (Sheldrick, 2013)'
_computing_structure_solution 'SHELXS-97 (Sheldrick 2008)'
_diffrn_ambient_temperature 173(2)
_diffrn_measured_fraction_theta_full 0.999
_diffrn_measured_fraction_theta_max 0.999
_diffrn_measurement_device_type 'Bruker APEX-II CCD'
_diffrn_measurement_method '\f and \w scans'
_diffrn_radiation_type MoK\a
_diffrn_radiation_wavelength 0.71073
_diffrn_reflns_av_R_equivalents 0.1731
_diffrn_reflns_av_unetI/netI 0.1341
_diffrn_reflns_Laue_measured_fraction_full 0.999
_diffrn_reflns_Laue_measured_fraction_max 0.999
_diffrn_reflns_limit_h_max 30
_diffrn_reflns_limit_h_min -30
_diffrn_reflns_limit_k_max 33
_diffrn_reflns_limit_k_min -33
_diffrn_reflns_limit_l_max 26
_diffrn_reflns_limit_l_min -24
_diffrn_reflns_number 176985
_diffrn_reflns_point_group_measured_fraction_full 0.947
_diffrn_reflns_point_group_measured_fraction_max 0.945
_diffrn_reflns_theta_full 25.242
_diffrn_reflns_theta_max 25.499
_diffrn_reflns_theta_min 1.767
_exptl_absorpt_coefficient_mu 0.262
_exptl_absorpt_correction_T_max 0.7456
_exptl_absorpt_correction_T_min 0.6700
_exptl_absorpt_correction_type multi-scan
_exptl_absorpt_process_details sadabs
_exptl_crystal_colour red
_exptl_crystal_density_diffrn 1.322
_exptl_crystal_description prismatic
_exptl_crystal_F_000 6360
_exptl_crystal_size_max 0.20
_exptl_crystal_size_mid 0.16
_exptl_crystal_size_min 0.12
_refine_diff_density_max 0.953
_refine_diff_density_min -0.888
_refine_diff_density_rms 0.080
_refine_ls_abs_structure_details
; 
 Flack x determined using 4772 quotients [(I+)-(I-)]/[(I+)+(I-)] 
 (Parsons and Flack (2004), Acta Cryst. A60, s61). 
;
_refine_ls_abs_structure_Flack 0.08(3)
_refine_ls_extinction_coef 0.00072(12)
_refine_ls_extinction_expression Fc^*^=kFc[1+0.001xFc^2^\l^3^/sin(2\q)]^-1/4^
_refine_ls_extinction_method SHELXL
_refine_ls_goodness_of_fit_ref 1.035
_refine_ls_hydrogen_treatment constr
_refine_ls_matrix_type full
_refine_ls_number_parameters 1937
_refine_ls_number_reflns 26922
_refine_ls_number_restraints 26
_refine_ls_restrained_S_all 1.042
_refine_ls_R_factor_all 0.1711
_refine_ls_R_factor_gt 0.0873
_refine_ls_shift/su_max 0.040
_refine_ls_shift/su_mean 0.002
_refine_ls_structure_factor_coef Fsqd
_refine_ls_weighting_details 'w=1/[\s^2^(Fo^2^)+(0.0945P)^2^+24.0631P] where P=(Fo^2^+2Fc^2^)/3'
_refine_ls_weighting_scheme calc
_refine_ls_wR_factor_gt 0.1854
_refine_ls_wR_factor_ref 0.2351
_reflns_Friedel_coverage 0.840
_reflns_Friedel_fraction_full 0.892
_reflns_Friedel_fraction_max 0.888
_reflns_number_gt 15270
_reflns_number_total 26922
_reflns_threshold_expression 'I > 2\s(I)'
_cod_data_source_file c8sc00731d2.cif
_cod_data_source_block d8v17256
_cod_depositor_comments
;

2019-01-20
Z value and formula fixed to values more according to usual
chemical conventions.                 miguel

 Adding full bibliography for 1549543--1549544.cif.
;
_cod_original_formula_sum 'C177 H150 Cl6 N12 O12 S6'
_cod_original_formula_units_Z 4
_cod_original_formula_weight 3042.14
_cod_database_code 1549544
_shelx_space_group_comment
; 
The symmetry employed for this shelxl refinement is uniquely defined 
by the following loop, which should always be used as a source of 
symmetry information in preference to the above space-group names. 
They are only intended as comments. 
;
_shelxl_version_number 2013-4

loop_
_space_group_symop_operation_xyz
'x, y, z'
'-x, -y, z+1/2'
'x+1/2, -y+1/2, z'
'-x+1/2, y+1/2, z+1/2'

loop_
_atom_site_label
_atom_site_type_symbol
_atom_site_fract_x
_atom_site_fract_y
_atom_site_fract_z
_atom_site_U_iso_or_equiv
_atom_site_adp_type
_atom_site_occupancy
_atom_site_site_symmetry_order
_atom_site_calc_flag
_atom_site_refinement_flags_posn
_atom_site_refinement_flags_adp
S1 S 0.63593(11) 0.47363(9) 0.24904(14) 0.0360(7) Uani 1 1 d . .
S2 S 0.65462(12) 0.24386(10) 0.28960(13) 0.0384(7) Uani 1 1 d . .
S3 S 0.38945(11) 0.41117(10) 0.81077(13) 0.0372(7) Uani 1 1 d . .
S4 S 0.34984(12) 0.18015(10) 0.81695(14) 0.0433(7) Uani 1 1 d . .
S5 S 0.12377(12) 0.57676(11) 0.21735(16) 0.0473(8) Uani 1 1 d . .
S6 S 0.09701(11) 0.36541(10) 0.30407(15) 0.0401(7) Uani 1 1 d . .
Cl1 Cl 0.0864(2) 0.7937(2) 0.7685(3) 0.1196(19) Uani 1 1 d . .
Cl2 Cl 0.1507(5) 0.7746(2) 0.6599(3) 0.250(6) Uani 1 1 d . .
Cl3 Cl 0.9464(2) 0.6820(2) 0.2784(3) 0.1139(18) Uani 1 1 d . .
Cl4 Cl 0.9751(2) 0.6305(2) 0.3879(3) 0.129(2) Uani 1 1 d . .
Cl5 Cl 0.0061(6) 0.5178(5) 0.5986(6) 0.307(7) Uani 1 1 d . U
Cl6 Cl 0.0256(6) 0.6066(6) 0.5450(5) 0.298(7) Uani 1 1 d . U
N1 N 0.5688(3) 0.4098(3) 0.3183(4) 0.029(2) Uani 1 1 d . .
N2 N 0.5708(3) 0.3089(3) 0.3290(4) 0.032(2) Uani 1 1 d . .
N3 N 0.5095(4) 0.1067(3) 0.4492(5) 0.049(3) Uani 1 1 d . .
N4 N 0.4663(4) 0.6193(3) 0.3463(4) 0.034(2) Uani 1 1 d . .
N5 N 0.3728(3) 0.3448(3) 0.7114(4) 0.030(2) Uani 1 1 d . .
N6 N 0.3595(3) 0.2439(3) 0.7133(4) 0.029(2) Uani 1 1 d . .
N7 N 0.4270(4) 0.5463(3) 0.5843(4) 0.038(2) Uani 1 1 d . .
N8 N 0.2724(4) 0.0486(3) 0.5774(4) 0.042(2) Uani 1 1 d . .
N9 N 0.1906(3) 0.5297(3) 0.3206(4) 0.033(2) Uani 1 1 d . .
N10 N 0.1819(3) 0.4288(3) 0.3362(4) 0.029(2) Uani 1 1 d . .
N11 N 0.3027(4) 0.7331(3) 0.3358(4) 0.037(2) Uani 1 1 d . .
N12 N 0.2575(3) 0.2204(3) 0.4089(4) 0.036(2) Uani 1 1 d . .
O1 O 0.3902(5) -0.0279(4) 0.3207(9) 0.119(5) Uani 1 1 d . .
O2 O 0.6792(4) 0.0271(3) 0.5758(5) 0.080(3) Uani 1 1 d . .
O3 O 0.4564(3) 0.6998(3) 0.1110(4) 0.054(2) Uani 1 1 d . .
O4 O 0.5113(5) 0.7486(4) 0.5368(4) 0.084(3) Uani 1 1 d D U
O5 O 0.6296(3) 0.6124(3) 0.6354(4) 0.054(2) Uani 1 1 d . .
O6 O 0.2741(3) 0.6905(3) 0.5470(4) 0.045(2) Uani 1 1 d . .
O7 O 0.1731(3) -0.0592(3) 0.7605(4) 0.056(2) Uani 1 1 d . .
O8 O 0.2693(4) -0.0441(3) 0.3492(4) 0.054(2) Uani 1 1 d . .
O9 O 0.3122(3) 0.8201(3) 0.1053(4) 0.054(2) Uani 1 1 d . .
O10 O 0.3027(4) 0.8455(3) 0.5491(4) 0.068(3) Uani 1 1 d . .
O11 O 0.3667(4) 0.1060(3) 0.2406(4) 0.061(2) Uani 1 1 d . .
O12 O 0.1127(3) 0.1136(3) 0.5478(3) 0.044(2) Uani 1 1 d . .
C1 C 0.7007(4) 0.4860(4) 0.2296(5) 0.031(3) Uani 1 1 d . .
C2 C 0.7305(5) 0.4456(4) 0.2372(5) 0.039(3) Uani 1 1 d . .
H2 H 0.7674 0.4452 0.2301 0.047 Uiso 1 1 calc R U
C3 C 0.7018(4) 0.4035(4) 0.2571(5) 0.034(3) Uani 1 1 d . .
H3 H 0.7173 0.3726 0.2637 0.041 Uiso 1 1 calc R U
C4 C 0.6497(4) 0.4131(3) 0.2652(4) 0.028(2) Uani 1 1 d . .
C5 C 0.6065(4) 0.3843(3) 0.2911(5) 0.029(2) Uani 1 1 d . .
C6 C 0.5305(4) 0.3864(4) 0.3505(5) 0.029(2) Uani 1 1 d . .
C7 C 0.5345(4) 0.3359(4) 0.3605(5) 0.031(3) Uani 1 1 d . .
C8 C 0.6053(4) 0.3316(3) 0.2938(5) 0.026(2) Uani 1 1 d . .
C9 C 0.6393(4) 0.2998(3) 0.2585(5) 0.032(3) Uani 1 1 d . .
C10 C 0.6585(5) 0.3034(4) 0.1999(5) 0.043(3) Uani 1 1 d . .
H10 H 0.6549 0.3316 0.1751 0.052 Uiso 1 1 calc R U
C11 C 0.6844(5) 0.2602(4) 0.1803(6) 0.047(3) Uani 1 1 d . .
H11 H 0.6987 0.2563 0.1405 0.057 Uiso 1 1 calc R U
C12 C 0.6867(5) 0.2249(4) 0.2241(5) 0.041(3) Uani 1 1 d . .
C13 C 0.7122(5) 0.1760(4) 0.2217(6) 0.058(4) Uani 1 1 d . .
H13A H 0.6851 0.1508 0.2247 0.088 Uiso 1 1 calc R U
H13B H 0.7369 0.1727 0.2559 0.088 Uiso 1 1 calc R U
H13C H 0.7313 0.1725 0.1830 0.088 Uiso 1 1 calc R U
C14 C 0.7162(5) 0.5348(4) 0.2083(6) 0.044(3) Uani 1 1 d . .
H14A H 0.7143 0.5578 0.2424 0.066 Uiso 1 1 calc R U
H14B H 0.6924 0.5453 0.1756 0.066 Uiso 1 1 calc R U
H14C H 0.7524 0.5337 0.1926 0.066 Uiso 1 1 calc R U
C15 C 0.4885(4) 0.4141(4) 0.3782(5) 0.031(2) Uani 1 1 d . .
C16 C 0.4546(4) 0.3886(4) 0.4161(5) 0.036(3) Uani 1 1 d . .
H16 H 0.4267 0.4055 0.4356 0.043 Uiso 1 1 calc R U
C17 C 0.4602(4) 0.3392(4) 0.4266(5) 0.034(3) Uani 1 1 d . .
H17 H 0.4357 0.3241 0.4535 0.041 Uiso 1 1 calc R U
C18 C 0.4985(4) 0.3108(4) 0.4009(5) 0.036(3) Uani 1 1 d . .
C19 C 0.5027(4) 0.2584(4) 0.4129(5) 0.033(3) Uani 1 1 d . .
C20 C 0.5506(4) 0.2360(4) 0.4279(5) 0.035(3) Uani 1 1 d . .
H20 H 0.5817 0.2551 0.4294 0.042 Uiso 1 1 calc R U
C21 C 0.5539(4) 0.1874(4) 0.4403(5) 0.038(3) Uani 1 1 d . .
H21 H 0.5869 0.1734 0.4505 0.046 Uiso 1 1 calc R U
C22 C 0.5078(5) 0.1577(4) 0.4379(6) 0.044(3) Uani 1 1 d . .
C23 C 0.4601(5) 0.1795(4) 0.4233(6) 0.043(3) Uani 1 1 d . .
H23 H 0.4288 0.1607 0.4213 0.052 Uiso 1 1 calc R U
C24 C 0.4586(4) 0.2294(4) 0.4117(5) 0.034(3) Uani 1 1 d . .
H24 H 0.4256 0.2440 0.4025 0.041 Uiso 1 1 calc R U
C25 C 0.5532(4) 0.0862(4) 0.4800(6) 0.039(3) Uani 1 1 d . .
C26 C 0.5674(5) 0.1019(4) 0.5390(7) 0.056(4) Uani 1 1 d . .
H26 H 0.5479 0.1270 0.5582 0.067 Uiso 1 1 calc R U
C27 C 0.6091(6) 0.0811(5) 0.5690(6) 0.059(4) Uani 1 1 d . .
H27 H 0.6180 0.0917 0.6091 0.071 Uiso 1 1 calc R U
C28 C 0.6384(5) 0.0449(5) 0.5413(7) 0.054(3) Uani 1 1 d . .
C29 C 0.6265(5) 0.0294(4) 0.4853(7) 0.055(4) Uani 1 1 d . .
H29 H 0.6468 0.0046 0.4665 0.066 Uiso 1 1 calc R U
C30 C 0.5829(5) 0.0505(4) 0.4539(6) 0.049(3) Uani 1 1 d . .
H30 H 0.5743 0.0394 0.4140 0.059 Uiso 1 1 calc R U
C31 C 0.7121(6) -0.0074(6) 0.5486(10) 0.102(7) Uani 1 1 d . .
H31A H 0.6947 -0.0392 0.5489 0.152 Uiso 1 1 calc R U
H31B H 0.7452 -0.0094 0.5715 0.152 Uiso 1 1 calc R U
H31C H 0.7195 0.0022 0.5063 0.152 Uiso 1 1 calc R U
C32 C 0.4768(4) 0.0749(4) 0.4138(8) 0.051(4) Uani 1 1 d . .
C33 C 0.4476(6) 0.0405(5) 0.4457(8) 0.075(5) Uani 1 1 d . .
H33 H 0.4474 0.0408 0.4891 0.090 Uiso 1 1 calc R U
C34 C 0.4185(7) 0.0054(6) 0.4143(11) 0.095(6) Uani 1 1 d . .
H34 H 0.3985 -0.0184 0.4354 0.113 Uiso 1 1 calc R U
C35 C 0.4199(6) 0.0068(5) 0.3495(13) 0.093(7) Uani 1 1 d . .
C36 C 0.4474(5) 0.0420(5) 0.3183(8) 0.067(4) Uani 1 1 d . .
H36 H 0.4470 0.0433 0.2749 0.081 Uiso 1 1 calc R U
C37 C 0.4757(5) 0.0755(5) 0.3522(8) 0.058(4) Uani 1 1 d . .
H37 H 0.4951 0.0999 0.3313 0.069 Uiso 1 1 calc R U
C38 C 0.3821(7) -0.0233(6) 0.2581(12) 0.107(8) Uani 1 1 d . .
H38A H 0.3643 0.0075 0.2496 0.161 Uiso 1 1 calc R U
H38B H 0.3602 -0.0503 0.2436 0.161 Uiso 1 1 calc R U
H38C H 0.4161 -0.0239 0.2369 0.161 Uiso 1 1 calc R U
C39 C 0.4826(4) 0.4673(4) 0.3685(5) 0.031(2) Uani 1 1 d . .
C40 C 0.4636(4) 0.4965(4) 0.4152(5) 0.033(3) Uani 1 1 d . .
H40 H 0.4544 0.4820 0.4532 0.040 Uiso 1 1 calc R U
C41 C 0.4574(4) 0.5469(4) 0.4078(5) 0.032(3) Uani 1 1 d . .
H41 H 0.4437 0.5658 0.4404 0.039 Uiso 1 1 calc R U
C42 C 0.4712(4) 0.5691(4) 0.3533(5) 0.030(2) Uani 1 1 d . .
C43 C 0.4882(4) 0.5395(4) 0.3045(5) 0.033(3) Uani 1 1 d . .
H43 H 0.4956 0.5535 0.2658 0.040 Uiso 1 1 calc R U
C44 C 0.4941(4) 0.4902(4) 0.3132(5) 0.031(2) Uani 1 1 d . .
H44 H 0.5066 0.4711 0.2800 0.038 Uiso 1 1 calc R U
C45 C 0.4645(4) 0.6408(4) 0.2867(5) 0.032(3) Uani 1 1 d . .
C46 C 0.4980(4) 0.6780(4) 0.2701(5) 0.036(3) Uani 1 1 d . .
H46 H 0.5226 0.6897 0.2994 0.044 Uiso 1 1 calc R U
C47 C 0.4972(4) 0.6991(4) 0.2128(5) 0.038(3) Uani 1 1 d . .
H47 H 0.5204 0.7250 0.2031 0.046 Uiso 1 1 calc R U
C48 C 0.4617(4) 0.6816(4) 0.1696(5) 0.039(3) Uani 1 1 d . .
C49 C 0.4269(5) 0.6444(4) 0.1847(5) 0.039(3) Uani 1 1 d . .
H49 H 0.4029 0.6323 0.1550 0.047 Uiso 1 1 calc R U
C50 C 0.4273(4) 0.6248(4) 0.2446(6) 0.040(3) Uani 1 1 d . .
H50 H 0.4022 0.6008 0.2560 0.048 Uiso 1 1 calc R U
C51 C 0.4919(6) 0.7382(6) 0.0937(6) 0.067(4) Uani 1 1 d . .
H51A H 0.4844 0.7672 0.1183 0.101 Uiso 1 1 calc R U
H51B H 0.4871 0.7457 0.0503 0.101 Uiso 1 1 calc R U
H51C H 0.5283 0.7278 0.1009 0.101 Uiso 1 1 calc R U
C52 C 0.4777(4) 0.6516(4) 0.3974(5) 0.029(2) Uani 1 1 d . .
C53 C 0.5190(4) 0.6419(4) 0.4369(5) 0.033(3) Uani 1 1 d . .
H53 H 0.5395 0.6133 0.4315 0.039 Uiso 1 1 calc R U
C54 C 0.5306(5) 0.6731(4) 0.4835(5) 0.040(3) Uani 1 1 d . .
H54 H 0.5588 0.6660 0.5107 0.048 Uiso 1 1 calc R U
C55 C 0.5014(5) 0.7150(4) 0.4912(5) 0.040(3) Uani 1 1 d . .
C56 C 0.4610(5) 0.7260(4) 0.4519(5) 0.040(3) Uani 1 1 d . .
H56 H 0.4417 0.7554 0.4563 0.048 Uiso 1 1 calc R U
C57 C 0.4486(4) 0.6933(4) 0.4054(5) 0.034(3) Uani 1 1 d . .
H57 H 0.4198 0.6999 0.3789 0.041 Uiso 1 1 calc R U
C58 C 0.5458(8) 0.7398(7) 0.5784(9) 0.115(5) Uani 1 1 d D U
H58A H 0.5409 0.7068 0.5939 0.173 Uiso 1 1 calc R U
H58B H 0.5417 0.7631 0.6120 0.173 Uiso 1 1 calc R U
H58C H 0.5812 0.7429 0.5609 0.173 Uiso 1 1 calc R U
C59 C 0.3669(4) 0.4271(4) 0.8823(5) 0.035(3) Uani 1 1 d . .
C60 C 0.3403(5) 0.3906(4) 0.9075(5) 0.043(3) Uani 1 1 d . .
H60 H 0.3236 0.3927 0.9463 0.052 Uiso 1 1 calc R U
C61 C 0.3394(4) 0.3485(4) 0.8712(5) 0.040(3) Uani 1 1 d . .
H61 H 0.3227 0.3193 0.8837 0.048 Uiso 1 1 calc R U
C62 C 0.3645(4) 0.3532(4) 0.8169(5) 0.034(3) Uani 1 1 d . .
C63 C 0.3684(4) 0.3215(4) 0.7629(4) 0.028(2) Uani 1 1 d . .
C64 C 0.3666(4) 0.2681(4) 0.7638(5) 0.033(3) Uani 1 1 d . .
C65 C 0.3728(4) 0.2388(4) 0.8195(5) 0.032(3) Uani 1 1 d . .
C66 C 0.3962(4) 0.2481(4) 0.8752(5) 0.040(3) Uani 1 1 d . .
H66 H 0.4113 0.2786 0.8857 0.048 Uiso 1 1 calc R U
C67 C 0.3954(5) 0.2084(4) 0.9147(6) 0.052(3) Uani 1 1 d . .
H67 H 0.4105 0.2088 0.9545 0.062 Uiso 1 1 calc R U
C68 C 0.3706(5) 0.1684(4) 0.8902(6) 0.050(3) Uani 1 1 d . .
C69 C 0.3617(6) 0.1197(4) 0.9185(6) 0.063(4) Uani 1 1 d . .
H69A H 0.3731 0.0943 0.8900 0.094 Uiso 1 1 calc R U
H69B H 0.3242 0.1157 0.9276 0.094 Uiso 1 1 calc R U
H69C H 0.3821 0.1173 0.9564 0.094 Uiso 1 1 calc R U
C70 C 0.3772(5) 0.4771(4) 0.9081(6) 0.048(3) Uani 1 1 d . .
H70A H 0.3564 0.4816 0.9454 0.071 Uiso 1 1 calc R U
H70B H 0.3672 0.5017 0.8779 0.071 Uiso 1 1 calc R U
H70C H 0.4147 0.4804 0.9178 0.071 Uiso 1 1 calc R U
C71 C 0.3697(4) 0.3190(4) 0.6570(5) 0.030(2) Uani 1 1 d . .
C72 C 0.3578(4) 0.2683(4) 0.6589(5) 0.033(3) Uani 1 1 d . .
C73 C 0.3467(4) 0.2431(4) 0.6025(5) 0.030(2) Uani 1 1 d . .
C74 C 0.3497(4) 0.2700(4) 0.5494(5) 0.032(3) Uani 1 1 d . .
H74 H 0.3417 0.2543 0.5118 0.039 Uiso 1 1 calc R U
C75 C 0.3638(4) 0.3186(4) 0.5479(5) 0.033(3) Uani 1 1 d . .
H75 H 0.3658 0.3348 0.5096 0.039 Uiso 1 1 calc R U
C76 C 0.3750(4) 0.3441(4) 0.6011(5) 0.031(2) Uani 1 1 d . .
C77 C 0.3887(4) 0.3964(4) 0.5980(5) 0.034(3) Uani 1 1 d . .
C78 C 0.3612(4) 0.4277(4) 0.5601(5) 0.035(3) Uani 1 1 d . .
H78 H 0.3322 0.4153 0.5375 0.042 Uiso 1 1 calc R U
C79 C 0.3743(4) 0.4765(4) 0.5537(5) 0.035(3) Uani 1 1 d . .
H79 H 0.3560 0.4962 0.5250 0.042 Uiso 1 1 calc R U
C80 C 0.4138(4) 0.4964(4) 0.5889(5) 0.033(3) Uani 1 1 d . .
C81 C 0.4421(4) 0.4652(4) 0.6273(5) 0.035(3) Uani 1 1 d . .
H81 H 0.4706 0.4779 0.6505 0.042 Uiso 1 1 calc R U
C82 C 0.4302(4) 0.4168(4) 0.6326(5) 0.035(3) Uani 1 1 d . .
H82 H 0.4500 0.3969 0.6597 0.042 Uiso 1 1 calc R U
C83 C 0.4797(4) 0.5617(4) 0.5970(5) 0.038(3) Uani 1 1 d . .
C84 C 0.4888(5) 0.5938(4) 0.6445(5) 0.041(3) Uani 1 1 d . .
H84 H 0.4605 0.6045 0.6697 0.050 Uiso 1 1 calc R U
C85 C 0.5401(5) 0.6103(4) 0.6552(6) 0.049(3) Uani 1 1 d . .
H85 H 0.5468 0.6331 0.6869 0.059 Uiso 1 1 calc R U
C86 C 0.5804(5) 0.5938(4) 0.6200(5) 0.042(3) Uani 1 1 d . .
C87 C 0.5716(5) 0.5613(4) 0.5737(5) 0.041(3) Uani 1 1 d . .
H87 H 0.5998 0.5493 0.5496 0.049 Uiso 1 1 calc R U
C88 C 0.5201(4) 0.5463(4) 0.5629(6) 0.041(3) Uani 1 1 d . .
H88 H 0.5134 0.5244 0.5303 0.049 Uiso 1 1 calc R U
C89 C 0.6721(5) 0.6050(5) 0.5914(6) 0.057(4) Uani 1 1 d . .
H89A H 0.6797 0.5702 0.5879 0.086 Uiso 1 1 calc R U
H89B H 0.7037 0.6221 0.6055 0.086 Uiso 1 1 calc R U
H89C H 0.6615 0.6177 0.5514 0.086 Uiso 1 1 calc R U
C90 C 0.3873(4) 0.5823(4) 0.5752(5) 0.033(3) Uani 1 1 d . .
C91 C 0.3358(5) 0.5753(4) 0.5965(5) 0.038(3) Uani 1 1 d . .
H91 H 0.3275 0.5461 0.6175 0.045 Uiso 1 1 calc R U
C92 C 0.2969(4) 0.6096(4) 0.5879(5) 0.038(3) Uani 1 1 d . .
H92 H 0.2620 0.6039 0.6017 0.045 Uiso 1 1 calc R U
C93 C 0.3102(5) 0.6533(4) 0.5582(5) 0.039(3) Uani 1 1 d . .
C94 C 0.3612(4) 0.6622(4) 0.5405(5) 0.036(3) Uani 1 1 d . .
H94 H 0.3704 0.6925 0.5227 0.044 Uiso 1 1 calc R U
C95 C 0.3993(4) 0.6266(4) 0.5488(5) 0.036(3) Uani 1 1 d . .
H95 H 0.4344 0.6328 0.5360 0.043 Uiso 1 1 calc R U
C96 C 0.2217(6) 0.6812(5) 0.5592(8) 0.072(4) Uani 1 1 d . .
H96A H 0.2096 0.6543 0.5335 0.108 Uiso 1 1 calc R U
H96B H 0.2008 0.7102 0.5503 0.108 Uiso 1 1 calc R U
H96C H 0.2176 0.6724 0.6024 0.108 Uiso 1 1 calc R U
C97 C 0.3302(4) 0.1917(4) 0.6015(5) 0.031(3) Uani 1 1 d . .
C98 C 0.2931(4) 0.1714(4) 0.6407(5) 0.034(3) Uani 1 1 d . .
H98 H 0.2806 0.1902 0.6740 0.041 Uiso 1 1 calc R U
C99 C 0.2742(5) 0.1258(4) 0.6330(5) 0.036(3) Uani 1 1 d . .
H99 H 0.2485 0.1139 0.6608 0.043 Uiso 1 1 calc R U
C100 C 0.2912(4) 0.0959(4) 0.5858(5) 0.036(3) Uani 1 1 d . .
C101 C 0.3307(4) 0.1145(4) 0.5469(5) 0.035(3) Uani 1 1 d . .
H101 H 0.3446 0.0947 0.5152 0.042 Uiso 1 1 calc R U
C102 C 0.3494(4) 0.1609(4) 0.5543(5) 0.032(3) Uani 1 1 d . .
H102 H 0.3757 0.1727 0.5272 0.038 Uiso 1 1 calc R U
C103 C 0.2443(5) 0.0238(4) 0.6254(5) 0.041(3) Uani 1 1 d . .
C104 C 0.2722(5) -0.0085(4) 0.6624(5) 0.048(3) Uani 1 1 d . .
H104 H 0.3093 -0.0113 0.6574 0.057 Uiso 1 1 calc R U
C105 C 0.2472(5) -0.0362(4) 0.7059(5) 0.043(3) Uani 1 1 d . .
H105 H 0.2660 -0.0597 0.7291 0.052 Uiso 1 1 calc R U
C106 C 0.1944(5) -0.0291(4) 0.7151(5) 0.040(3) Uani 1 1 d . .
C107 C 0.1660(5) 0.0036(4) 0.6823(6) 0.045(3) Uani 1 1 d . .
H107 H 0.1297 0.0082 0.6910 0.054 Uiso 1 1 calc R U
C108 C 0.1898(5) 0.0302(4) 0.6359(6) 0.046(3) Uani 1 1 d . .
H108 H 0.1699 0.0522 0.6118 0.055 Uiso 1 1 calc R U
C109 C 0.1210(5) -0.0503(5) 0.7772(6) 0.063(4) Uani 1 1 d . .
H10A H 0.1192 -0.0202 0.8012 0.094 Uiso 1 1 calc R U
H10B H 0.1078 -0.0774 0.8019 0.094 Uiso 1 1 calc R U
H10C H 0.0993 -0.0469 0.7404 0.094 Uiso 1 1 calc R U
C110 C 0.2717(5) 0.0248(4) 0.5186(5) 0.038(3) Uani 1 1 d . .
C111 C 0.2857(6) -0.0235(4) 0.5137(6) 0.057(4) Uani 1 1 d . .
H111 H 0.2964 -0.0407 0.5494 0.068 Uiso 1 1 calc R U
C112 C 0.2845(5) -0.0474(4) 0.4584(5) 0.045(3) Uani 1 1 d . .
H112 H 0.2934 -0.0808 0.4567 0.054 Uiso 1 1 calc R U
C113 C 0.2708(5) -0.0235(4) 0.4057(5) 0.043(3) Uani 1 1 d . .
C114 C 0.2575(5) 0.0248(4) 0.4091(6) 0.043(3) Uani 1 1 d . .
H114 H 0.2480 0.0420 0.3730 0.052 Uiso 1 1 calc R U
C115 C 0.2579(5) 0.0491(4) 0.4660(5) 0.040(3) Uani 1 1 d . .
H115 H 0.2486 0.0825 0.4680 0.047 Uiso 1 1 calc R U
C116 C 0.2885(6) -0.0931(4) 0.3439(6) 0.060(4) Uani 1 1 d . .
H11A H 0.3262 -0.0939 0.3531 0.090 Uiso 1 1 calc R U
H11B H 0.2826 -0.1049 0.3021 0.090 Uiso 1 1 calc R U
H11C H 0.2696 -0.1140 0.3728 0.090 Uiso 1 1 calc R U
C117 C 0.0598(5) 0.5958(4) 0.2100(6) 0.047(3) Uani 1 1 d . .
C118 C 0.0279(5) 0.5713(4) 0.2474(6) 0.053(3) Uani 1 1 d . .
H118 H -0.0090 0.5768 0.2496 0.064 Uiso 1 1 calc R U
C119 C 0.0549(4) 0.5356(4) 0.2844(6) 0.046(3) Uani 1 1 d . .
H119 H 0.0379 0.5152 0.3133 0.055 Uiso 1 1 calc R U
C120 C 0.1078(4) 0.5349(4) 0.2729(5) 0.034(3) Uani 1 1 d . .
C121 C 0.1489(4) 0.5055(4) 0.2999(5) 0.031(2) Uani 1 1 d . .
C122 C 0.1469(4) 0.4529(4) 0.3043(5) 0.032(3) Uani 1 1 d . .
C123 C 0.1061(4) 0.4232(4) 0.2752(5) 0.033(3) Uani 1 1 d . .
C124 C 0.0761(5) 0.4296(4) 0.2240(6) 0.049(3) Uani 1 1 d . .
H124 H 0.0754 0.4589 0.2010 0.059 Uiso 1 1 calc R U
C125 C 0.0465(5) 0.3888(4) 0.2092(6) 0.051(3) Uani 1 1 d . .
H125 H 0.0239 0.3876 0.1746 0.061 Uiso 1 1 calc R U
C126 C 0.0526(5) 0.3510(4) 0.2479(6) 0.048(3) Uani 1 1 d . .
C127 C 0.0252(6) 0.3020(5) 0.2476(8) 0.074(5) Uani 1 1 d . .
H12A H -0.0008 0.3009 0.2806 0.110 Uiso 1 1 calc R U
H12B H 0.0513 0.2763 0.2536 0.110 Uiso 1 1 calc R U
H12C H 0.0075 0.2973 0.2082 0.110 Uiso 1 1 calc R U
C128 C 0.0463(6) 0.6364(5) 0.1658(8) 0.079(5) Uani 1 1 d . .
H12D H 0.0587 0.6279 0.1247 0.118 Uiso 1 1 calc R U
H12E H 0.0634 0.6665 0.1792 0.118 Uiso 1 1 calc R U
H12F H 0.0080 0.6411 0.1650 0.118 Uiso 1 1 calc R U
C129 C 0.2300(4) 0.5039(4) 0.3496(5) 0.030(2) Uani 1 1 d . .
C130 C 0.2245(4) 0.4530(4) 0.3594(5) 0.031(3) Uani 1 1 d . .
C131 C 0.2640(4) 0.4266(4) 0.3917(5) 0.032(3) Uani 1 1 d . .
C132 C 0.3070(4) 0.4525(4) 0.4101(5) 0.032(3) Uani 1 1 d . .
H132 H 0.3342 0.4358 0.4312 0.038 Uiso 1 1 calc R U
C133 C 0.3134(4) 0.5031(4) 0.3997(5) 0.032(3) Uani 1 1 d . .
H133 H 0.3440 0.5190 0.4146 0.038 Uiso 1 1 calc R U
C134 C 0.2766(4) 0.5291(4) 0.3688(5) 0.031(3) Uani 1 1 d . .
C135 C 0.2833(4) 0.5818(4) 0.3585(5) 0.033(3) Uani 1 1 d . .
C136 C 0.3009(4) 0.6115(4) 0.4055(5) 0.036(3) Uani 1 1 d . .
H136 H 0.3090 0.5972 0.4439 0.043 Uiso 1 1 calc R U
C137 C 0.3071(4) 0.6613(4) 0.3987(5) 0.036(3) Uani 1 1 d . .
H137 H 0.3180 0.6806 0.4324 0.043 Uiso 1 1 calc R U
C138 C 0.2974(4) 0.6824(4) 0.3427(5) 0.032(3) Uani 1 1 d . .
C139 C 0.2822(4) 0.6527(4) 0.2928(5) 0.036(3) Uani 1 1 d . .
H139 H 0.2771 0.6666 0.2534 0.043 Uiso 1 1 calc R U
C140 C 0.2749(4) 0.6038(4) 0.3018(5) 0.035(3) Uani 1 1 d . .
H140 H 0.2637 0.5843 0.2684 0.042 Uiso 1 1 calc R U
C141 C 0.3048(4) 0.7557(4) 0.2764(5) 0.036(3) Uani 1 1 d . .
C142 C 0.2700(4) 0.7928(4) 0.2629(5) 0.037(3) Uani 1 1 d . .
H142 H 0.2458 0.8034 0.2932 0.045 Uiso 1 1 calc R U
C143 C 0.2700(4) 0.8150(4) 0.2055(5) 0.033(3) Uani 1 1 d . .
H143 H 0.2448 0.8393 0.1959 0.040 Uiso 1 1 calc R U
C144 C 0.3072(5) 0.8009(4) 0.1628(5) 0.040(3) Uani 1 1 d . .
C145 C 0.3427(5) 0.7646(4) 0.1768(6) 0.043(3) Uani 1 1 d . .
H145 H 0.3675 0.7543 0.1470 0.052 Uiso 1 1 calc R U
C146 C 0.3422(4) 0.7431(4) 0.2341(5) 0.041(3) Uani 1 1 d . .
H146 H 0.3680 0.7195 0.2441 0.049 Uiso 1 1 calc R U
C147 C 0.2726(6) 0.8544(5) 0.0878(6) 0.059(4) Uani 1 1 d . .
H14D H 0.2377 0.8399 0.0932 0.088 Uiso 1 1 calc R U
H14E H 0.2775 0.8634 0.0448 0.088 Uiso 1 1 calc R U
H14F H 0.2755 0.8835 0.1135 0.088 Uiso 1 1 calc R U
C148 C 0.3018(5) 0.7632(4) 0.3889(5) 0.038(3) Uani 1 1 d . .
C149 C 0.2596(5) 0.7633(4) 0.4280(6) 0.044(3) Uani 1 1 d . .
H149 H 0.2295 0.7441 0.4192 0.053 Uiso 1 1 calc R U
C150 C 0.2611(6) 0.7922(4) 0.4817(6) 0.051(3) Uani 1 1 d . .
H150 H 0.2318 0.7926 0.5088 0.061 Uiso 1 1 calc R U
C151 C 0.3046(6) 0.8193(4) 0.4945(5) 0.046(3) Uani 1 1 d . .
C152 C 0.3463(5) 0.8212(4) 0.4552(6) 0.051(3) Uani 1 1 d . .
H152 H 0.3756 0.8416 0.4636 0.062 Uiso 1 1 calc R U
C153 C 0.3453(5) 0.7926(4) 0.4021(5) 0.041(3) Uani 1 1 d . .
H153 H 0.3744 0.7931 0.3748 0.050 Uiso 1 1 calc R U
C154 C 0.3510(6) 0.8646(6) 0.5718(7) 0.080(5) Uani 1 1 d . .
H15A H 0.3755 0.8379 0.5799 0.121 Uiso 1 1 calc R U
H15B H 0.3444 0.8825 0.6097 0.121 Uiso 1 1 calc R U
H15C H 0.3663 0.8865 0.5413 0.121 Uiso 1 1 calc R U
C155 C 0.2613(4) 0.3737(4) 0.3992(5) 0.029(2) Uani 1 1 d . .
C156 C 0.3053(4) 0.3455(4) 0.3858(5) 0.032(3) Uani 1 1 d . .
H156 H 0.3370 0.3608 0.3732 0.038 Uiso 1 1 calc R U
C157 C 0.3035(4) 0.2955(4) 0.3906(5) 0.034(3) Uani 1 1 d . .
H157 H 0.3342 0.2771 0.3817 0.040 Uiso 1 1 calc R U
C158 C 0.2579(4) 0.2714(4) 0.4081(5) 0.033(3) Uani 1 1 d . .
C159 C 0.2142(4) 0.2992(4) 0.4231(5) 0.033(3) Uani 1 1 d . .
H159 H 0.1828 0.2837 0.4364 0.040 Uiso 1 1 calc R U
C160 C 0.2160(4) 0.3486(4) 0.4189(5) 0.036(3) Uani 1 1 d . .
H160 H 0.1855 0.3667 0.4297 0.043 Uiso 1 1 calc R U
C161 C 0.2866(4) 0.1922(4) 0.3651(5) 0.033(3) Uani 1 1 d . .
C162 C 0.2874(4) 0.2060(4) 0.3043(5) 0.043(3) Uani 1 1 d . .
H162 H 0.2690 0.2343 0.2915 0.051 Uiso 1 1 calc R U
C163 C 0.3150(4) 0.1785(4) 0.2620(5) 0.039(3) Uani 1 1 d . .
H163 H 0.3170 0.1885 0.2205 0.047 Uiso 1 1 calc R U
C164 C 0.3396(5) 0.1365(4) 0.2808(6) 0.048(3) Uani 1 1 d . .
C165 C 0.3381(5) 0.1230(5) 0.3418(6) 0.050(3) Uani 1 1 d . .
H165 H 0.3553 0.0941 0.3547 0.060 Uiso 1 1 calc R U
C166 C 0.3120(4) 0.1507(4) 0.3829(5) 0.039(3) Uani 1 1 d . .
H166 H 0.3113 0.1413 0.4247 0.047 Uiso 1 1 calc R U
C167 C 0.3768(8) 0.1220(6) 0.1828(8) 0.097(6) Uani 1 1 d . .
H16A H 0.3435 0.1299 0.1624 0.146 Uiso 1 1 calc R U
H16B H 0.3951 0.0966 0.1598 0.146 Uiso 1 1 calc R U
H16C H 0.3989 0.1511 0.1847 0.146 Uiso 1 1 calc R U
C168 C 0.2181(4) 0.1944(4) 0.4440(5) 0.032(3) Uani 1 1 d . .
C169 C 0.1870(4) 0.1593(4) 0.4159(5) 0.036(3) Uani 1 1 d . .
H169 H 0.1907 0.1537 0.3732 0.044 Uiso 1 1 calc R U
C170 C 0.1508(4) 0.1325(4) 0.4490(5) 0.035(3) Uani 1 1 d . .
H170 H 0.1297 0.1088 0.4290 0.042 Uiso 1 1 calc R U
C171 C 0.1453(4) 0.1402(4) 0.5105(5) 0.034(3) Uani 1 1 d . .
C172 C 0.1751(5) 0.1756(4) 0.5382(5) 0.043(3) Uani 1 1 d . .
H172 H 0.1706 0.1815 0.5806 0.051 Uiso 1 1 calc R U
C173 C 0.2118(5) 0.2031(4) 0.5057(5) 0.039(3) Uani 1 1 d . .
H173 H 0.2321 0.2273 0.5257 0.047 Uiso 1 1 calc R U
C174 C 0.0700(5) 0.0889(5) 0.5201(7) 0.067(4) Uani 1 1 d . .
H17A H 0.0492 0.1119 0.4960 0.100 Uiso 1 1 calc R U
H17B H 0.0478 0.0745 0.5519 0.100 Uiso 1 1 calc R U
H17C H 0.0836 0.0633 0.4934 0.100 Uiso 1 1 calc R U
C175 C 0.1420(7) 0.8047(7) 0.7283(8) 0.097(6) Uani 1 1 d . .
H17D H 0.1723 0.7968 0.7550 0.117 Uiso 1 1 calc R U
H17E H 0.1436 0.8400 0.7199 0.117 Uiso 1 1 calc R U
C176 C 0.9942(6) 0.6734(7) 0.3303(8) 0.093(6) Uani 1 1 d . .
H17F H 1.0028 0.7048 0.3500 0.112 Uiso 1 1 calc R U
H17G H 1.0263 0.6615 0.3093 0.112 Uiso 1 1 calc R U
C177 C 0.0032(17) 0.5633(14) 0.538(2) 0.235(18) Uani 1 1 d . U
H17H H 0.0188 0.5485 0.5010 0.282 Uiso 1 1 calc R U
H17I H -0.0345 0.5691 0.5290 0.282 Uiso 1 1 calc R U

loop_
_atom_site_aniso_label
_atom_site_aniso_U_11
_atom_site_aniso_U_22
_atom_site_aniso_U_33
_atom_site_aniso_U_23
_atom_site_aniso_U_13
_atom_site_aniso_U_12
S1 0.0416(17) 0.0269(14) 0.0397(17) 0.0035(13) 0.0048(14) 0.0004(12)
S2 0.0510(18) 0.0283(14) 0.0360(16) 0.0021(13) 0.0068(14) 0.0042(13)
S3 0.0454(17) 0.0322(15) 0.0341(16) -0.0023(13) -0.0002(14) -0.0027(13)
S4 0.0575(19) 0.0365(16) 0.0359(17) 0.0000(13) -0.0074(15) -0.0107(14)
S5 0.0392(17) 0.0442(18) 0.059(2) 0.0131(16) 0.0054(16) 0.0056(14)
S6 0.0395(16) 0.0299(14) 0.0508(19) 0.0017(14) -0.0104(15) -0.0038(12)
Cl1 0.094(3) 0.146(5) 0.119(4) 0.063(4) -0.007(3) -0.008(3)
Cl2 0.546(19) 0.098(5) 0.105(5) 0.022(4) 0.048(8) 0.107(8)
Cl3 0.109(4) 0.123(4) 0.110(4) 0.024(3) 0.031(3) 0.049(3)
Cl4 0.119(4) 0.163(5) 0.106(4) 0.033(4) 0.025(4) 0.050(4)
Cl5 0.421(16) 0.225(10) 0.274(13) -0.116(10) 0.019(12) 0.092(11)
Cl6 0.312(13) 0.431(17) 0.151(8) -0.092(10) 0.053(9) -0.073(13)
N1 0.036(5) 0.028(4) 0.024(5) 0.000(4) 0.001(4) 0.003(4)
N2 0.026(5) 0.033(5) 0.036(5) -0.004(4) 0.001(4) 0.003(4)
N3 0.039(6) 0.034(5) 0.074(8) 0.009(5) -0.003(5) 0.003(5)
N4 0.044(6) 0.024(5) 0.035(5) -0.001(4) -0.004(4) -0.006(4)
N5 0.032(5) 0.033(5) 0.026(5) 0.000(4) -0.001(4) -0.001(4)
N6 0.033(5) 0.028(5) 0.026(5) 0.002(4) -0.002(4) -0.007(4)
N7 0.035(5) 0.032(5) 0.047(6) 0.002(4) -0.011(5) -0.007(4)
N8 0.066(7) 0.032(5) 0.028(5) 0.001(4) 0.006(5) -0.010(5)
N9 0.035(5) 0.025(4) 0.038(5) 0.000(4) 0.001(4) 0.002(4)
N10 0.036(5) 0.026(5) 0.025(5) 0.005(4) -0.005(4) -0.003(4)
N11 0.056(6) 0.030(5) 0.024(5) -0.002(4) -0.005(5) 0.000(4)
N12 0.037(5) 0.029(5) 0.042(6) 0.003(4) 0.008(5) 0.001(4)
O1 0.088(9) 0.056(7) 0.213(17) 0.010(9) -0.064(10) -0.023(6)
O2 0.081(7) 0.058(6) 0.101(9) 0.007(6) -0.036(7) 0.015(6)
O3 0.072(6) 0.063(6) 0.027(5) 0.002(4) -0.009(4) 0.004(5)
O4 0.121(9) 0.085(7) 0.046(6) -0.003(5) -0.029(5) -0.023(6)
O5 0.040(5) 0.072(6) 0.049(5) -0.008(5) -0.006(4) -0.010(4)
O6 0.048(5) 0.038(5) 0.049(5) 0.001(4) -0.003(4) 0.009(4)
O7 0.057(6) 0.066(6) 0.045(5) 0.010(5) 0.011(5) 0.001(5)
O8 0.072(6) 0.048(5) 0.044(5) -0.017(4) -0.008(5) 0.002(4)
O9 0.070(6) 0.059(6) 0.032(5) 0.008(4) 0.004(4) 0.006(5)
O10 0.100(8) 0.054(6) 0.050(6) -0.015(5) -0.009(6) 0.010(5)
O11 0.070(6) 0.065(6) 0.047(6) -0.013(5) 0.015(5) 0.013(5)
O12 0.041(5) 0.053(5) 0.037(5) 0.007(4) 0.014(4) -0.007(4)
C1 0.027(6) 0.039(6) 0.028(6) 0.004(5) -0.002(5) -0.008(5)
C2 0.040(7) 0.042(7) 0.036(7) 0.006(5) 0.007(5) 0.000(6)
C3 0.034(6) 0.039(6) 0.030(6) 0.005(5) 0.002(5) 0.005(5)
C4 0.040(7) 0.025(5) 0.018(5) 0.004(4) 0.003(5) -0.002(5)
C5 0.032(6) 0.025(5) 0.032(6) 0.002(5) -0.003(5) 0.000(5)
C6 0.027(6) 0.031(6) 0.029(6) 0.005(5) 0.001(5) -0.002(5)
C7 0.023(6) 0.025(6) 0.045(7) 0.005(5) -0.007(5) -0.005(5)
C8 0.028(6) 0.026(5) 0.025(6) 0.000(4) 0.007(5) 0.001(4)
C9 0.037(6) 0.019(5) 0.040(7) -0.006(5) 0.000(5) -0.003(5)
C10 0.061(8) 0.035(7) 0.033(7) 0.010(5) 0.013(6) 0.000(6)
C11 0.064(9) 0.045(8) 0.033(7) -0.004(6) 0.026(6) -0.007(6)
C12 0.047(7) 0.030(6) 0.045(7) -0.007(6) 0.012(6) -0.001(5)
C13 0.064(9) 0.046(8) 0.065(9) -0.008(7) 0.004(8) 0.019(7)
C14 0.052(7) 0.031(6) 0.049(8) 0.009(6) -0.008(6) -0.013(5)
C15 0.032(6) 0.028(6) 0.033(6) 0.002(5) 0.005(5) 0.001(5)
C16 0.033(6) 0.029(6) 0.045(7) 0.005(5) 0.008(6) 0.011(5)
C17 0.026(6) 0.042(7) 0.034(7) -0.002(5) 0.015(5) 0.000(5)
C18 0.040(7) 0.030(6) 0.039(7) 0.004(5) -0.005(6) -0.002(5)
C19 0.036(6) 0.030(6) 0.032(6) 0.002(5) 0.009(5) 0.002(5)
C20 0.026(6) 0.042(7) 0.037(7) 0.006(5) 0.006(5) -0.004(5)
C21 0.029(6) 0.030(6) 0.056(8) 0.005(5) 0.000(6) 0.003(5)
C22 0.036(7) 0.038(7) 0.058(8) 0.004(6) 0.004(6) -0.003(6)
C23 0.040(7) 0.036(7) 0.053(8) 0.007(6) 0.004(6) 0.000(5)
C24 0.027(6) 0.029(6) 0.047(7) -0.002(5) 0.010(5) 0.005(5)
C25 0.038(7) 0.030(6) 0.049(8) 0.006(6) 0.011(6) 0.006(5)
C26 0.060(9) 0.033(7) 0.074(11) 0.014(7) 0.010(8) 0.010(6)
C27 0.079(10) 0.057(9) 0.042(8) 0.008(7) 0.003(7) 0.007(8)
C28 0.053(8) 0.052(8) 0.057(9) 0.018(7) -0.002(7) 0.007(7)
C29 0.054(9) 0.036(7) 0.075(11) 0.005(7) 0.004(8) 0.013(6)
C30 0.043(8) 0.047(7) 0.059(9) 0.007(7) 0.000(6) 0.002(6)
C31 0.074(11) 0.068(11) 0.162(19) -0.017(12) -0.049(12) 0.038(9)
C32 0.029(7) 0.025(6) 0.100(12) 0.011(7) 0.004(8) 0.000(5)
C33 0.073(10) 0.054(9) 0.098(12) 0.030(9) -0.015(9) -0.018(8)
C34 0.093(13) 0.053(10) 0.138(18) 0.033(12) -0.013(13) -0.029(9)
C35 0.037(9) 0.035(8) 0.21(2) -0.006(12) -0.032(12) -0.013(7)
C36 0.039(7) 0.043(8) 0.120(14) -0.017(9) -0.003(9) 0.003(6)
C37 0.028(7) 0.047(8) 0.097(12) 0.000(8) 0.007(8) -0.005(6)
C38 0.065(12) 0.058(11) 0.20(3) -0.013(14) -0.030(15) -0.008(8)
C39 0.034(6) 0.033(6) 0.028(6) 0.001(5) 0.007(5) 0.004(5)
C40 0.027(6) 0.043(7) 0.029(6) 0.006(5) 0.001(5) -0.005(5)
C41 0.027(6) 0.037(6) 0.034(6) -0.003(5) 0.006(5) 0.006(5)
C42 0.026(6) 0.022(5) 0.043(7) 0.005(5) -0.001(5) 0.002(4)
C43 0.039(6) 0.031(6) 0.029(6) 0.000(5) -0.006(5) 0.001(5)
C44 0.028(6) 0.034(6) 0.033(6) -0.006(5) 0.000(5) 0.008(5)
C45 0.038(6) 0.027(6) 0.032(6) -0.001(5) -0.004(5) 0.000(5)
C46 0.030(6) 0.047(7) 0.032(7) 0.001(5) -0.004(5) 0.003(5)
C47 0.036(6) 0.040(6) 0.038(7) -0.001(6) 0.009(6) -0.004(5)
C48 0.039(7) 0.044(7) 0.035(7) 0.000(6) 0.002(6) 0.008(6)
C49 0.044(7) 0.040(7) 0.034(7) -0.007(6) -0.014(6) 0.003(6)
C50 0.034(6) 0.033(6) 0.054(8) -0.007(6) -0.003(6) 0.005(5)
C51 0.072(10) 0.089(11) 0.041(8) 0.022(8) 0.001(7) -0.019(9)
C52 0.034(6) 0.029(6) 0.026(6) 0.006(5) -0.005(5) -0.005(5)
C53 0.032(6) 0.036(6) 0.029(6) 0.003(5) 0.008(5) 0.002(5)
C54 0.057(8) 0.033(6) 0.030(6) -0.003(5) -0.017(6) 0.001(6)
C55 0.058(8) 0.033(6) 0.029(7) 0.004(5) 0.010(6) -0.012(6)
C56 0.043(7) 0.031(6) 0.046(8) -0.002(6) 0.011(6) 0.003(5)
C57 0.033(6) 0.027(6) 0.043(7) -0.003(5) -0.003(5) 0.005(5)
C58 0.150(11) 0.110(9) 0.085(9) -0.005(8) -0.016(8) -0.011(9)
C59 0.031(6) 0.038(6) 0.035(7) -0.011(5) -0.011(5) 0.005(5)
C60 0.047(7) 0.058(8) 0.024(6) -0.003(6) 0.004(6) -0.001(6)
C61 0.044(7) 0.043(7) 0.034(7) -0.009(5) -0.004(6) -0.006(6)
C62 0.042(7) 0.033(6) 0.027(6) -0.003(5) -0.001(6) 0.000(5)
C63 0.037(6) 0.034(6) 0.014(5) -0.004(4) 0.001(5) -0.003(5)
C64 0.031(6) 0.039(6) 0.028(6) -0.003(5) 0.003(5) 0.000(5)
C65 0.045(7) 0.026(5) 0.026(6) 0.001(5) -0.005(5) -0.005(5)
C66 0.049(7) 0.038(6) 0.032(7) 0.001(5) -0.005(6) -0.012(6)
C67 0.077(9) 0.040(7) 0.038(7) 0.000(6) -0.015(7) -0.011(7)
C68 0.059(8) 0.049(8) 0.043(8) 0.006(6) -0.014(6) -0.010(6)
C69 0.100(11) 0.044(8) 0.046(8) 0.014(6) -0.019(8) -0.012(7)
C70 0.054(8) 0.039(7) 0.050(8) -0.015(6) -0.009(7) 0.003(6)
C71 0.025(6) 0.037(6) 0.029(6) -0.002(5) 0.007(5) 0.002(5)
C72 0.037(6) 0.034(6) 0.027(6) 0.000(5) -0.004(5) -0.001(5)
C73 0.033(6) 0.034(6) 0.023(6) -0.001(5) 0.006(5) -0.002(5)
C74 0.036(6) 0.038(6) 0.023(6) -0.008(5) 0.002(5) -0.001(5)
C75 0.034(6) 0.044(7) 0.020(6) -0.003(5) 0.006(5) -0.005(5)
C76 0.023(6) 0.031(6) 0.038(7) -0.004(5) 0.002(5) -0.003(5)
C77 0.034(6) 0.040(6) 0.029(6) 0.001(5) 0.007(5) -0.005(5)
C78 0.042(7) 0.036(6) 0.028(6) -0.002(5) 0.005(5) -0.010(5)
C79 0.037(7) 0.041(7) 0.027(6) 0.001(5) -0.001(5) -0.001(5)
C80 0.033(6) 0.036(6) 0.029(6) -0.006(5) -0.002(5) -0.003(5)
C81 0.033(6) 0.039(7) 0.034(7) -0.001(5) -0.002(5) -0.004(5)
C82 0.039(7) 0.034(6) 0.031(6) 0.003(5) 0.001(5) -0.001(5)
C83 0.040(7) 0.031(6) 0.042(7) 0.005(5) -0.004(6) -0.006(5)
C84 0.041(7) 0.039(7) 0.045(7) 0.001(6) -0.003(6) -0.004(6)
C85 0.056(9) 0.051(8) 0.039(7) -0.014(6) -0.003(7) -0.006(6)
C86 0.046(8) 0.043(7) 0.036(7) 0.004(6) -0.003(6) -0.005(6)
C87 0.042(7) 0.052(7) 0.028(7) 0.004(6) -0.007(5) 0.002(6)
C88 0.035(7) 0.043(7) 0.043(7) -0.007(6) -0.006(6) -0.001(6)
C89 0.043(8) 0.065(9) 0.063(9) -0.005(7) 0.002(7) -0.010(7)
C90 0.041(7) 0.033(6) 0.026(6) 0.001(5) -0.009(5) -0.007(5)
C91 0.048(7) 0.032(6) 0.033(7) 0.004(5) -0.002(6) -0.005(5)
C92 0.037(7) 0.045(7) 0.031(6) 0.003(5) 0.005(5) -0.009(6)
C93 0.049(8) 0.037(6) 0.031(6) -0.002(5) -0.009(6) 0.013(6)
C94 0.039(7) 0.031(6) 0.039(7) 0.003(5) 0.007(6) -0.006(5)
C95 0.041(7) 0.040(7) 0.026(6) -0.001(5) 0.002(5) -0.011(5)
C96 0.061(10) 0.064(10) 0.092(12) 0.017(9) 0.001(9) 0.007(8)
C97 0.036(6) 0.037(6) 0.021(6) -0.001(5) -0.009(5) 0.004(5)
C98 0.047(7) 0.037(6) 0.018(6) -0.005(5) -0.001(5) 0.000(5)
C99 0.056(7) 0.032(6) 0.019(6) -0.002(5) 0.000(5) -0.004(5)
C100 0.051(7) 0.025(6) 0.033(7) 0.000(5) 0.002(6) -0.003(5)
C101 0.044(7) 0.036(6) 0.026(6) -0.010(5) 0.005(5) 0.006(5)
C102 0.034(6) 0.037(6) 0.024(6) 0.003(5) 0.002(5) -0.002(5)
C103 0.064(9) 0.030(6) 0.029(7) -0.010(5) -0.002(6) -0.018(6)
C104 0.059(8) 0.056(8) 0.027(7) -0.002(6) -0.009(6) -0.013(7)
C105 0.057(8) 0.051(7) 0.022(6) 0.007(5) -0.004(6) -0.001(6)
C106 0.043(7) 0.047(7) 0.031(7) 0.004(6) 0.007(6) -0.006(6)
C107 0.040(7) 0.047(7) 0.047(8) -0.003(6) 0.001(6) 0.003(6)
C108 0.055(8) 0.041(7) 0.043(8) -0.009(6) -0.002(7) 0.004(6)
C109 0.037(8) 0.091(11) 0.059(9) -0.013(8) 0.012(7) -0.020(7)
C110 0.052(7) 0.028(6) 0.034(7) 0.005(5) 0.002(6) -0.009(5)
C111 0.104(11) 0.035(7) 0.031(7) 0.004(6) -0.012(7) -0.003(7)
C112 0.068(9) 0.025(6) 0.043(8) 0.001(5) -0.004(6) 0.004(6)
C113 0.062(8) 0.039(7) 0.028(7) -0.005(6) -0.003(6) -0.006(6)
C114 0.050(7) 0.039(7) 0.039(7) 0.008(6) -0.006(6) 0.005(6)
C115 0.054(8) 0.036(6) 0.029(7) -0.002(5) 0.000(6) -0.002(6)
C116 0.087(11) 0.042(8) 0.051(8) -0.010(6) 0.005(8) -0.008(7)
C117 0.048(7) 0.042(7) 0.050(8) 0.013(6) -0.004(7) 0.004(6)
C118 0.037(7) 0.050(8) 0.073(10) 0.012(7) -0.003(7) 0.009(6)
C119 0.033(7) 0.043(7) 0.062(9) 0.021(6) -0.003(6) -0.006(5)
C120 0.029(6) 0.040(6) 0.034(7) 0.003(5) -0.006(5) -0.010(5)
C121 0.028(6) 0.034(6) 0.029(6) 0.002(5) 0.004(5) 0.007(5)
C122 0.035(6) 0.030(6) 0.031(6) -0.005(5) 0.003(5) 0.000(5)
C123 0.034(6) 0.031(6) 0.033(7) 0.004(5) -0.001(5) -0.002(5)
C124 0.055(8) 0.048(7) 0.044(8) 0.011(6) -0.007(7) -0.005(6)
C125 0.053(8) 0.050(8) 0.050(8) 0.000(7) -0.020(7) -0.018(6)
C126 0.056(8) 0.035(7) 0.053(8) 0.000(6) -0.029(7) -0.013(6)
C127 0.067(9) 0.051(8) 0.102(13) -0.004(8) -0.041(9) -0.023(7)
C128 0.076(11) 0.073(10) 0.087(12) 0.037(9) 0.014(9) 0.027(9)
C129 0.035(6) 0.030(6) 0.026(6) -0.006(5) -0.003(5) -0.002(5)
C130 0.038(7) 0.025(6) 0.029(6) -0.003(5) -0.004(5) 0.000(5)
C131 0.036(6) 0.032(6) 0.028(6) 0.000(5) -0.004(5) 0.007(5)
C132 0.031(6) 0.038(6) 0.027(6) 0.003(5) -0.010(5) -0.003(5)
C133 0.042(7) 0.028(6) 0.025(6) -0.002(5) -0.002(5) -0.006(5)
C134 0.049(7) 0.021(5) 0.023(6) -0.006(4) 0.001(5) -0.008(5)
C135 0.035(6) 0.026(6) 0.037(7) -0.001(5) -0.001(5) 0.006(5)
C136 0.042(7) 0.035(6) 0.031(6) 0.003(5) -0.002(5) 0.000(5)
C137 0.053(7) 0.028(6) 0.026(6) -0.001(5) -0.006(6) -0.009(5)
C138 0.034(6) 0.025(6) 0.038(7) -0.002(5) -0.005(5) -0.004(5)
C139 0.048(7) 0.038(6) 0.021(6) 0.001(5) -0.005(5) -0.005(5)
C140 0.040(6) 0.039(6) 0.026(6) 0.007(5) -0.009(5) 0.001(5)
C141 0.041(7) 0.030(6) 0.038(7) 0.007(5) -0.010(6) -0.004(5)
C142 0.030(6) 0.041(7) 0.041(7) 0.002(6) 0.003(5) 0.001(5)
C143 0.041(7) 0.026(6) 0.033(6) 0.007(5) 0.002(6) 0.003(5)
C144 0.057(8) 0.043(7) 0.020(6) 0.005(5) 0.000(6) 0.001(6)
C145 0.047(8) 0.038(7) 0.045(8) -0.010(6) 0.018(6) -0.003(6)
C146 0.040(7) 0.035(6) 0.047(8) -0.006(6) 0.016(6) 0.014(5)
C147 0.077(10) 0.064(9) 0.035(7) 0.014(7) -0.009(7) -0.004(8)
C148 0.052(7) 0.029(6) 0.032(7) 0.003(5) 0.008(6) 0.006(5)
C149 0.044(7) 0.037(7) 0.050(8) 0.009(6) 0.002(6) 0.000(6)
C150 0.074(10) 0.041(7) 0.039(7) 0.008(6) 0.015(7) 0.008(7)
C151 0.076(10) 0.036(7) 0.026(7) -0.006(5) -0.004(7) -0.001(7)
C152 0.053(9) 0.046(7) 0.054(9) -0.008(7) -0.004(7) 0.003(6)
C153 0.052(7) 0.031(6) 0.040(7) -0.001(5) 0.003(6) 0.002(6)
C154 0.090(12) 0.084(11) 0.067(11) -0.016(9) -0.023(10) -0.009(9)
C155 0.026(6) 0.038(6) 0.022(6) -0.003(5) -0.002(5) 0.001(5)
C156 0.023(6) 0.046(7) 0.026(6) 0.004(5) -0.007(5) -0.009(5)
C157 0.039(7) 0.034(6) 0.028(6) -0.003(5) 0.000(5) 0.012(5)
C158 0.039(7) 0.033(6) 0.025(6) 0.008(5) 0.000(5) -0.001(5)
C159 0.038(6) 0.030(6) 0.033(6) 0.002(5) -0.004(5) -0.001(5)
C160 0.042(7) 0.033(6) 0.034(7) -0.002(5) -0.005(5) 0.005(5)
C161 0.038(6) 0.028(6) 0.034(7) -0.003(5) 0.011(5) 0.001(5)
C162 0.048(7) 0.038(6) 0.042(7) 0.005(6) 0.003(6) 0.007(5)
C163 0.042(7) 0.036(6) 0.040(7) 0.002(5) 0.007(6) -0.002(5)
C164 0.036(7) 0.044(7) 0.066(9) -0.017(7) 0.013(6) 0.003(6)
C165 0.051(8) 0.045(7) 0.055(9) 0.011(7) 0.011(7) 0.008(6)
C166 0.048(7) 0.036(6) 0.033(7) 0.001(5) 0.004(6) 0.009(6)
C167 0.132(16) 0.098(13) 0.062(11) -0.005(10) 0.033(11) 0.053(12)
C168 0.029(6) 0.030(6) 0.037(7) 0.006(5) 0.000(5) -0.003(5)
C169 0.044(7) 0.030(6) 0.035(7) -0.001(5) 0.001(6) 0.008(5)
C170 0.037(7) 0.029(6) 0.040(7) 0.004(5) 0.001(6) -0.002(5)
C171 0.030(6) 0.028(6) 0.043(7) 0.004(5) 0.012(5) 0.002(5)
C172 0.053(8) 0.048(7) 0.027(6) -0.003(6) -0.003(6) -0.005(6)
C173 0.052(8) 0.034(6) 0.031(7) -0.001(5) 0.003(6) -0.003(6)
C174 0.052(9) 0.079(10) 0.069(10) -0.008(8) 0.021(8) -0.031(8)
C175 0.097(13) 0.124(15) 0.071(12) 0.038(11) 0.013(10) 0.017(12)
C176 0.045(9) 0.129(15) 0.105(15) -0.050(12) 0.016(9) -0.023(9)
C177 0.26(2) 0.22(2) 0.23(2) 0.013(14) -0.017(14) -0.037(13)

loop_
_atom_type_symbol
_atom_type_description
_atom_type_scat_dispersion_real
_atom_type_scat_dispersion_imag
_atom_type_scat_source
C C 0.0033 0.0016 'International Tables Vol C Tables 4.2.6.8 and 6.1.1.4'
H H 0.0000 0.0000 'International Tables Vol C Tables 4.2.6.8 and 6.1.1.4'
N N 0.0061 0.0033 'International Tables Vol C Tables 4.2.6.8 and 6.1.1.4'
O O 0.0106 0.0060 'International Tables Vol C Tables 4.2.6.8 and 6.1.1.4'
S S 0.1246 0.1234 'International Tables Vol C Tables 4.2.6.8 and 6.1.1.4'
Cl Cl 0.1484 0.1585 'International Tables Vol C Tables 4.2.6.8 and 6.1.1.4'

loop_
_geom_angle_atom_site_label_1
_geom_angle_atom_site_label_2
_geom_angle_atom_site_label_3
_geom_angle
C1 S1 C4 92.7(5)
C12 S2 C9 92.8(6)
C59 S3 C62 92.5(5)
C65 S4 C68 92.5(6)
C117 S5 C120 92.8(6)
C126 S6 C123 92.3(5)
C5 N1 C6 119.7(8)
C8 N2 C7 118.7(8)
C25 N3 C22 120.0(10)
C25 N3 C32 117.8(9)
C22 N3 C32 119.3(10)
C42 N4 C45 120.8(9)
C42 N4 C52 120.0(9)
C45 N4 C52 117.0(8)
C63 N5 C71 118.9(8)
C64 N6 C72 119.3(9)
C80 N7 C83 119.6(9)
C80 N7 C90 121.1(9)
C83 N7 C90 118.8(8)
C100 N8 C103 121.0(9)
C100 N8 C110 122.9(9)
C103 N8 C110 115.3(8)
C121 N9 C129 118.4(8)
C122 N10 C130 119.1(8)
C138 N11 C148 119.2(9)
C138 N11 C141 121.8(8)
C148 N11 C141 118.8(8)
C158 N12 C161 121.9(9)
C158 N12 C168 120.3(9)
C161 N12 C168 116.2(8)
C35 O1 C38 118.0(17)
C28 O2 C31 117.5(13)
C48 O3 C51 116.6(9)
C58 O4 C55 120.4(14)
C86 O5 C89 117.0(9)
C96 O6 C93 117.5(10)
C109 O7 C106 116.5(10)
C113 O8 C116 117.1(10)
C144 O9 C147 115.8(9)
C151 O10 C154 117.3(11)
C167 O11 C164 118.8(11)
C171 O12 C174 117.6(9)
C2 C1 C14 129.5(10)
C2 C1 S1 109.8(8)
C14 C1 S1 120.6(8)
C1 C2 C3 114.5(10)
C1 C2 H2 122.7
C3 C2 H2 122.7
C4 C3 C2 112.2(10)
C4 C3 H3 123.9
C2 C3 H3 123.9
C3 C4 C5 132.3(9)
C3 C4 S1 110.7(8)
C5 C4 S1 116.5(7)
N1 C5 C8 119.6(9)
N1 C5 C4 115.2(8)
C8 C5 C4 124.9(9)
N1 C6 C7 119.6(9)
N1 C6 C15 119.5(9)
C7 C6 C15 120.7(9)
N2 C7 C6 120.4(9)
N2 C7 C18 118.3(9)
C6 C7 C18 121.2(10)
N2 C8 C9 114.7(8)
N2 C8 C5 120.7(9)
C9 C8 C5 124.6(9)
C10 C9 C8 131.4(10)
C10 C9 S2 110.6(8)
C8 C9 S2 117.6(8)
C9 C10 C11 112.4(10)
C9 C10 H10 123.8
C11 C10 H10 123.8
C12 C11 C10 113.9(10)
C12 C11 H11 123.1
C10 C11 H11 123.1
C11 C12 C13 129.5(11)
C11 C12 S2 110.1(8)
C13 C12 S2 120.3(9)
C12 C13 H13A 109.5
C12 C13 H13B 109.5
H13A C13 H13B 109.5
C12 C13 H13C 109.5
H13A C13 H13C 109.5
H13B C13 H13C 109.5
C1 C14 H14A 109.5
C1 C14 H14B 109.5
H14A C14 H14B 109.5
C1 C14 H14C 109.5
H14A C14 H14C 109.5
H14B C14 H14C 109.5
C16 C15 C6 116.1(9)
C16 C15 C39 121.5(9)
C6 C15 C39 122.5(9)
C15 C16 C17 122.3(10)
C15 C16 H16 118.9
C17 C16 H16 118.9
C18 C17 C16 124.3(10)
C18 C17 H17 117.8
C16 C17 H17 117.8
C17 C18 C7 115.3(9)
C17 C18 C19 122.6(10)
C7 C18 C19 122.0(10)
C24 C19 C20 117.1(9)
C24 C19 C18 120.4(10)
C20 C19 C18 122.5(10)
C21 C20 C19 122.0(10)
C21 C20 H20 119.0
C19 C20 H20 119.0
C20 C21 C22 120.2(10)
C20 C21 H21 119.9
C22 C21 H21 119.9
C23 C22 C21 118.3(10)
C23 C22 N3 119.6(10)
C21 C22 N3 122.1(10)
C22 C23 C24 119.5(11)
C22 C23 H23 120.3
C24 C23 H23 120.3
C19 C24 C23 122.9(10)
C19 C24 H24 118.5
C23 C24 H24 118.5
C30 C25 C26 117.5(12)
C30 C25 N3 121.5(12)
C26 C25 N3 121.0(10)
C27 C26 C25 120.7(12)
C27 C26 H26 119.7
C25 C26 H26 119.7
C26 C27 C28 120.4(13)
C26 C27 H27 119.8
C28 C27 H27 119.8
C29 C28 O2 124.2(13)
C29 C28 C27 120.8(13)
O2 C28 C27 115.0(14)
C28 C29 C30 119.2(12)
C28 C29 H29 120.4
C30 C29 H29 120.4
C25 C30 C29 121.4(13)
C25 C30 H30 119.3
C29 C30 H30 119.3
O2 C31 H31A 109.5
O2 C31 H31B 109.5
H31A C31 H31B 109.5
O2 C31 H31C 109.5
H31A C31 H31C 109.5
H31B C31 H31C 109.5
C37 C32 C33 119.9(14)
C37 C32 N3 122.9(12)
C33 C32 N3 117.1(15)
C32 C33 C34 120.5(17)
C32 C33 H33 119.8
C34 C33 H33 119.8
C33 C34 C35 117.3(15)
C33 C34 H34 121.3
C35 C34 H34 121.3
O1 C35 C36 123(2)
O1 C35 C34 115.2(19)
C36 C35 C34 121.8(16)
C35 C36 C37 117.9(18)
C35 C36 H36 121.0
C37 C36 H36 121.0
C32 C37 C36 122.5(14)
C32 C37 H37 118.8
C36 C37 H37 118.7
O1 C38 H38A 109.5
O1 C38 H38B 109.5
H38A C38 H38B 109.5
O1 C38 H38C 109.5
H38A C38 H38C 109.5
H38B C38 H38C 109.5
C40 C39 C44 116.7(9)
C40 C39 C15 120.1(10)
C44 C39 C15 123.2(9)
C39 C40 C41 121.7(10)
C39 C40 H40 119.1
C41 C40 H40 119.1
C42 C41 C40 120.6(10)
C42 C41 H41 119.7
C40 C41 H41 119.7
C41 C42 N4 120.7(10)
C41 C42 C43 118.2(9)
N4 C42 C43 121.1(10)
C44 C43 C42 120.0(10)
C44 C43 H43 120.0
C42 C43 H43 120.0
C43 C44 C39 122.7(10)
C43 C44 H44 118.6
C39 C44 H44 118.6
C46 C45 C50 118.6(10)
C46 C45 N4 121.8(9)
C50 C45 N4 119.5(10)
C47 C46 C45 122.8(10)
C47 C46 H46 118.6
C45 C46 H46 118.6
C46 C47 C48 118.7(10)
C46 C47 H47 120.7
C48 C47 H47 120.7
O3 C48 C47 124.5(11)
O3 C48 C49 115.1(10)
C47 C48 C49 120.4(11)
C48 C49 C50 119.6(10)
C48 C49 H49 120.2
C50 C49 H49 120.2
C45 C50 C49 119.7(11)
C45 C50 H50 120.1
C49 C50 H50 120.1
O3 C51 H51A 109.5
O3 C51 H51B 109.5
H51A C51 H51B 109.5
O3 C51 H51C 109.5
H51A C51 H51C 109.5
H51B C51 H51C 109.5
C57 C52 C53 119.2(10)
C57 C52 N4 120.0(9)
C53 C52 N4 120.8(9)
C54 C53 C52 120.5(10)
C54 C53 H53 119.8
C52 C53 H53 119.8
C53 C54 C55 120.1(11)
C53 C54 H54 120.0
C55 C54 H54 119.9
C56 C55 O4 116.1(11)
C56 C55 C54 120.6(11)
O4 C55 C54 123.3(11)
C55 C56 C57 118.8(10)
C55 C56 H56 120.6
C57 C56 H56 120.6
C52 C57 C56 120.8(10)
C52 C57 H57 119.6
C56 C57 H57 119.6
O4 C58 H58A 109.5
O4 C58 H58B 109.5
H58A C58 H58B 109.5
O4 C58 H58C 109.5
H58A C58 H58C 109.5
H58B C58 H58C 109.5
C60 C59 C70 128.5(11)
C60 C59 S3 110.6(8)
C70 C59 S3 120.9(9)
C59 C60 C61 113.5(11)
C59 C60 H60 123.3
C61 C60 H60 123.3
C62 C61 C60 114.1(11)
C62 C61 H61 122.9
C60 C61 H61 122.9
C61 C62 C63 132.8(10)
C61 C62 S3 109.3(8)
C63 C62 S3 117.5(8)
N5 C63 C64 120.5(9)
N5 C63 C62 114.0(9)
C64 C63 C62 125.5(9)
N6 C64 C65 115.8(9)
N6 C64 C63 120.4(9)
C65 C64 C63 123.9(9)
C66 C65 C64 132.4(9)
C66 C65 S4 110.5(8)
C64 C65 S4 117.0(7)
C65 C66 C67 113.2(10)
C65 C66 H66 123.4
C67 C66 H66 123.4
C68 C67 C66 113.1(11)
C68 C67 H67 123.5
C66 C67 H67 123.5
C67 C68 C69 128.6(11)
C67 C68 S4 110.7(9)
C69 C68 S4 120.6(9)
C68 C69 H69A 109.5
C68 C69 H69B 109.5
H69A C69 H69B 109.5
C68 C69 H69C 109.5
H69A C69 H69C 109.5
H69B C69 H69C 109.5
C59 C70 H70A 109.5
C59 C70 H70B 109.5
H70A C70 H70B 109.5
C59 C70 H70C 109.5
H70A C70 H70C 109.5
H70B C70 H70C 109.5
N5 C71 C76 119.1(9)
N5 C71 C72 119.2(9)
C76 C71 C72 121.6(9)
N6 C72 C71 120.0(9)
N6 C72 C73 120.8(9)
C71 C72 C73 119.2(9)
C74 C73 C72 116.7(9)
C74 C73 C97 121.1(9)
C72 C73 C97 122.0(9)
C73 C74 C75 123.5(10)
C73 C74 H74 118.2
C75 C74 H74 118.2
C74 C75 C76 121.4(10)
C74 C75 H75 119.3
C76 C75 H75 119.3
C75 C76 C71 117.3(9)
C75 C76 C77 120.1(10)
C71 C76 C77 122.5(9)
C78 C77 C82 116.7(10)
C78 C77 C76 120.8(10)
C82 C77 C76 122.5(10)
C77 C78 C79 122.6(10)
C77 C78 H78 118.7
C79 C78 H78 118.7
C80 C79 C78 120.1(10)
C80 C79 H79 119.9
C78 C79 H79 119.9
C79 C80 C81 117.7(10)
C79 C80 N7 121.1(10)
C81 C80 N7 121.1(9)
C82 C81 C80 122.3(10)
C82 C81 H81 118.9
C80 C81 H81 118.9
C81 C82 C77 120.4(10)
C81 C82 H82 119.8
C77 C82 H82 119.8
C88 C83 C84 119.6(11)
C88 C83 N7 121.0(10)
C84 C83 N7 119.4(10)
C83 C84 C85 119.2(11)
C83 C84 H84 120.4
C85 C84 H84 120.4
C86 C85 C84 119.9(11)
C86 C85 H85 120.1
C84 C85 H85 120.1
C85 C86 C87 120.9(11)
C85 C86 O5 114.6(11)
C87 C86 O5 124.4(11)
C86 C87 C88 118.3(11)
C86 C87 H87 120.9
C88 C87 H87 120.9
C83 C88 C87 122.1(11)
C83 C88 H88 119.0
C87 C88 H88 119.0
O5 C89 H89A 109.5
O5 C89 H89B 109.5
H89A C89 H89B 109.5
O5 C89 H89C 109.5
H89A C89 H89C 109.5
H89B C89 H89C 109.5
C95 C90 C91 117.8(10)
C95 C90 N7 121.0(10)
C91 C90 N7 121.1(9)
C92 C91 C90 121.9(10)
C92 C91 H91 119.0
C90 C91 H91 119.0
C91 C92 C93 118.4(10)
C91 C92 H92 120.8
C93 C92 H92 120.8
C94 C93 O6 116.0(10)
C94 C93 C92 120.5(10)
O6 C93 C92 123.4(11)
C93 C94 C95 119.5(10)
C93 C94 H94 120.2
C95 C94 H94 120.2
C90 C95 C94 121.6(10)
C90 C95 H95 119.2
C94 C95 H95 119.2
O6 C96 H96A 109.5
O6 C96 H96B 109.5
H96A C96 H96B 109.5
O6 C96 H96C 109.5
H96A C96 H96C 109.5
H96B C96 H96C 109.5
C98 C97 C102 116.1(10)
C98 C97 C73 124.6(9)
C102 C97 C73 119.1(9)
C99 C98 C97 122.4(10)
C99 C98 H98 118.8
C97 C98 H98 118.8
C98 C99 C100 122.1(10)
C98 C99 H99 119.0
C100 C99 H99 119.0
C99 C100 N8 122.9(10)
C99 C100 C101 116.9(10)
N8 C100 C101 120.2(10)
C102 C101 C100 120.9(10)
C102 C101 H101 119.5
C100 C101 H101 119.5
C101 C102 C97 121.5(10)
C101 C102 H102 119.3
C97 C102 H102 119.3
C104 C103 C108 118.8(11)
C104 C103 N8 118.2(11)
C108 C103 N8 123.0(11)
C105 C104 C103 121.3(12)
C105 C104 H104 119.3
C103 C104 H104 119.3
C106 C105 C104 118.3(12)
C106 C105 H105 120.9
C104 C105 H105 120.9
C107 C106 C105 122.5(11)
C107 C106 O7 124.2(11)
C105 C106 O7 113.3(10)
C106 C107 C108 120.2(11)
C106 C107 H107 119.9
C108 C107 H107 119.9
C107 C108 C103 118.7(12)
C107 C108 H108 120.7
C103 C108 H108 120.7
O7 C109 H10A 109.5
O7 C109 H10B 109.5
H10A C109 H10B 109.5
O7 C109 H10C 109.5
H10A C109 H10C 109.5
H10B C109 H10C 109.5
C115 C110 C111 118.0(11)
C115 C110 N8 121.8(10)
C111 C110 N8 120.1(10)
C112 C111 C110 121.4(11)
C112 C111 H111 119.3
C110 C111 H111 119.3
C111 C112 C113 121.1(11)
C111 C112 H112 119.5
C113 C112 H112 119.5
O8 C113 C112 124.8(10)
O8 C113 C114 116.5(10)
C112 C113 C114 118.7(11)
C113 C114 C115 120.2(11)
C113 C114 H114 119.9
C115 C114 H114 119.9
C110 C115 C114 120.6(10)
C110 C115 H115 119.7
C114 C115 H115 119.7
O8 C116 H11A 109.5
O8 C116 H11B 109.5
H11A C116 H11B 109.5
O8 C116 H11C 109.5
H11A C116 H11C 109.5
H11B C116 H11C 109.5
C118 C117 C128 128.8(11)
C118 C117 S5 111.2(9)
C128 C117 S5 120.0(10)
C117 C118 C119 113.6(11)
C117 C118 H118 123.2
C119 C118 H118 123.2
C120 C119 C118 111.9(11)
C120 C119 H119 124.1
C118 C119 H119 124.1
C119 C120 C121 129.9(10)
C119 C120 S5 110.6(8)
C121 C120 S5 119.5(8)
N9 C121 C120 115.7(9)
N9 C121 C122 120.2(9)
C120 C121 C122 124.1(9)
N10 C122 C121 121.2(9)
N10 C122 C123 115.2(9)
C121 C122 C123 123.5(9)
C124 C123 C122 132.6(10)
C124 C123 S6 110.2(8)
C122 C123 S6 116.8(8)
C123 C124 C125 112.7(11)
C123 C124 H124 123.7
C125 C124 H124 123.7
C126 C125 C124 114.6(11)
C126 C125 H125 122.7
C124 C125 H125 122.7
C125 C126 C127 129.0(11)
C125 C126 S6 110.2(8)
C127 C126 S6 120.8(9)
C126 C127 H12A 109.5
C126 C127 H12B 109.5
H12A C127 H12B 109.5
C126 C127 H12C 109.5
H12A C127 H12C 109.5
H12B C127 H12C 109.5
C117 C128 H12D 109.5
C117 C128 H12E 109.5
H12D C128 H12E 109.5
C117 C128 H12F 109.5
H12D C128 H12F 109.5
H12E C128 H12F 109.5
N9 C129 C130 120.3(9)
N9 C129 C134 118.9(9)
C130 C129 C134 120.8(10)
N10 C130 C129 120.1(9)
N10 C130 C131 119.4(9)
C129 C130 C131 120.5(10)
C132 C131 C130 116.1(9)
C132 C131 C155 121.7(9)
C130 C131 C155 121.9(9)
C131 C132 C133 123.9(10)
C131 C132 H132 118.1
C133 C132 H132 118.1
C134 C133 C132 121.3(10)
C134 C133 H133 119.4
C132 C133 H133 119.4
C133 C134 C129 117.2(9)
C133 C134 C135 121.0(9)
C129 C134 C135 121.7(10)
C136 C135 C140 116.9(10)
C136 C135 C134 120.2(10)
C140 C135 C134 122.8(10)
C135 C136 C137 122.6(10)
C135 C136 H136 118.7
C137 C136 H136 118.7
C138 C137 C136 119.5(10)
C138 C137 H137 120.3
C136 C137 H137 120.3
C137 C138 N11 119.7(9)
C137 C138 C139 119.3(9)
N11 C138 C139 121.0(10)
C140 C139 C138 119.5(10)
C140 C139 H139 120.2
C138 C139 H139 120.2
C139 C140 C135 122.0(10)
C139 C140 H140 119.0
C135 C140 H140 119.0
C146 C141 C142 119.1(10)
C146 C141 N11 121.5(10)
C142 C141 N11 119.2(10)
C141 C142 C143 121.0(10)
C141 C142 H142 119.5
C143 C142 H142 119.5
C144 C143 C142 118.9(10)
C144 C143 H143 120.6
C142 C143 H143 120.6
O9 C144 C145 115.1(11)
O9 C144 C143 124.9(10)
C145 C144 C143 120.0(10)
C144 C145 C146 120.3(11)
C144 C145 H145 119.8
C146 C145 H145 119.8
C141 C146 C145 120.5(11)
C141 C146 H146 119.8
C145 C146 H146 119.8
O9 C147 H14D 109.5
O9 C147 H14E 109.5
H14D C147 H14E 109.5
O9 C147 H14F 109.5
H14D C147 H14F 109.5
H14E C147 H14F 109.5
C149 C148 C153 119.1(11)
C149 C148 N11 121.4(11)
C153 C148 N11 119.4(10)
C148 C149 C150 119.8(12)
C148 C149 H149 120.1
C150 C149 H149 120.1
C151 C150 C149 120.0(12)
C151 C150 H150 120.0
C149 C150 H150 120.0
C150 C151 C152 121.4(11)
C150 C151 O10 115.5(12)
C152 C151 O10 123.0(12)
C151 C152 C153 118.9(12)
C151 C152 H152 120.5
C153 C152 H152 120.5
C148 C153 C152 120.7(11)
C148 C153 H153 119.6
C152 C153 H153 119.6
O10 C154 H15A 109.5
O10 C154 H15B 109.5
H15A C154 H15B 109.5
O10 C154 H15C 109.5
H15A C154 H15C 109.5
H15B C154 H15C 109.5
C156 C155 C160 116.4(9)
C156 C155 C131 119.6(9)
C160 C155 C131 124.1(9)
C157 C156 C155 120.9(10)
C157 C156 H156 119.5
C155 C156 H156 119.5
C156 C157 C158 121.7(10)
C156 C157 H157 119.2
C158 C157 H157 119.2
C157 C158 C159 117.9(9)
C157 C158 N12 119.1(9)
C159 C158 N12 122.9(9)
C160 C159 C158 120.5(10)
C160 C159 H159 119.7
C158 C159 H159 119.7
C159 C160 C155 122.5(10)
C159 C160 H160 118.8
C155 C160 H160 118.7
C166 C161 C162 119.9(10)
C166 C161 N12 120.1(10)
C162 C161 N12 120.0(10)
C161 C162 C163 119.8(10)
C161 C162 H162 120.1
C163 C162 H162 120.1
C164 C163 C162 119.3(11)
C164 C163 H163 120.3
C162 C163 H163 120.3
C163 C164 C165 119.9(11)
C163 C164 O11 122.7(12)
C165 C164 O11 117.4(11)
C166 C165 C164 120.2(12)
C166 C165 H165 119.9
C164 C165 H165 119.9
C165 C166 C161 120.8(11)
C165 C166 H166 119.6
C161 C166 H166 119.6
O11 C167 H16A 109.5
O11 C167 H16B 109.5
H16A C167 H16B 109.5
O11 C167 H16C 109.5
H16A C167 H16C 109.5
H16B C167 H16C 109.5
C173 C168 C169 119.1(10)
C173 C168 N12 120.9(10)
C169 C168 N12 120.0(10)
C170 C169 C168 121.1(11)
C170 C169 H169 119.4
C168 C169 H169 119.5
C171 C170 C169 120.0(11)
C171 C170 H170 120.0
C169 C170 H170 120.0
C170 C171 O12 124.2(10)
C170 C171 C172 119.1(10)
O12 C171 C172 116.7(10)
C171 C172 C173 121.9(11)
C171 C172 H172 119.0
C173 C172 H172 119.0
C168 C173 C172 118.8(10)
C168 C173 H173 120.6
C172 C173 H173 120.6
O12 C174 H17A 109.5
O12 C174 H17B 109.5
H17A C174 H17B 109.5
O12 C174 H17C 109.5
H17A C174 H17C 109.5
H17B C174 H17C 109.5
Cl1 C175 Cl2 118.1(13)
Cl1 C175 H17D 107.8
Cl2 C175 H17D 107.8
Cl1 C175 H17E 107.8
Cl2 C175 H17E 107.8
H17D C175 H17E 107.1
Cl3 C176 Cl4 111.9(8)
Cl3 C176 H17F 109.2
Cl4 C176 H17F 109.2
Cl3 C176 H17G 109.2
Cl4 C176 H17G 109.2
H17F C176 H17G 107.9
Cl6 C177 Cl5 121(3)
Cl6 C177 H17H 107.1
Cl5 C177 H17H 107.1
Cl6 C177 H17I 107.0
Cl5 C177 H17I 107.0
H17H C177 H17I 106.8

loop_
_geom_bond_atom_site_label_1
_geom_bond_atom_site_label_2
_geom_bond_distance
S1 C1 1.732(10)
S1 C4 1.740(10)
S2 C12 1.729(12)
S2 C9 1.728(10)
S3 C59 1.722(11)
S3 C62 1.723(11)
S4 C65 1.717(10)
S4 C68 1.716(12)
S5 C117 1.715(12)
S5 C120 1.722(11)
S6 C126 1.713(11)
S6 C123 1.726(10)
Cl1 C175 1.690(17)
Cl2 C175 1.723(19)
Cl3 C176 1.678(18)
Cl4 C176 1.794(19)
Cl5 C177 1.82(4)
Cl6 C177 1.33(3)
N1 C5 1.329(12)
N1 C6 1.364(12)
N2 C8 1.323(12)
N2 C7 1.370(13)
N3 C25 1.413(15)
N3 C22 1.426(14)
N3 C32 1.434(16)
N4 C42 1.397(12)
N4 C45 1.430(13)
N4 C52 1.456(13)
N5 C63 1.301(12)
N5 C71 1.387(13)
N6 C64 1.303(13)
N6 C72 1.367(13)
N7 C80 1.419(13)
N7 C83 1.431(14)
N7 C90 1.428(13)
N8 C100 1.399(13)
N8 C103 1.441(14)
N8 C110 1.442(14)
N9 C121 1.330(13)
N9 C129 1.381(13)
N10 C122 1.311(12)
N10 C130 1.368(13)
N11 C138 1.410(12)
N11 C148 1.426(13)
N11 C141 1.443(13)
N12 C158 1.406(12)
N12 C161 1.438(13)
N12 C168 1.448(13)
O1 C35 1.371(19)
O1 C38 1.39(2)
O2 C28 1.371(15)
O2 C31 1.398(18)
O3 C48 1.384(14)
O3 C51 1.437(15)
O4 C58 1.286(17)
O4 C55 1.383(14)
O5 C86 1.391(13)
O5 C89 1.459(14)
O6 C96 1.381(15)
O6 C93 1.395(12)
O7 C109 1.395(14)
O7 C106 1.403(13)
O8 C113 1.360(13)
O8 C116 1.440(14)
O9 C144 1.371(13)
O9 C147 1.431(15)
O10 C151 1.396(14)
O10 C154 1.423(16)
O11 C167 1.362(17)
O11 C164 1.395(13)
O12 C171 1.374(12)
O12 C174 1.414(14)
C1 C2 1.354(15)
C1 C14 1.477(14)
C2 C3 1.437(15)
C2 H2 0.9500
C3 C4 1.359(14)
C3 H3 0.9500
C4 C5 1.466(14)
C5 C8 1.452(13)
C6 C7 1.411(13)
C6 C15 1.444(14)
C7 C18 1.446(15)
C8 C9 1.452(14)
C9 C10 1.374(15)
C10 C11 1.426(16)
C10 H10 0.9500
C11 C12 1.365(16)
C11 H11 0.9500
C12 C13 1.494(15)
C13 H13A 0.9800
C13 H13B 0.9800
C13 H13C 0.9800
C14 H14A 0.9800
C14 H14B 0.9800
C14 H14C 0.9800
C15 C16 1.386(14)
C15 C39 1.487(14)
C16 C17 1.387(14)
C16 H16 0.9500
C17 C18 1.368(14)
C17 H17 0.9500
C18 C19 1.471(14)
C19 C24 1.376(14)
C19 C20 1.402(15)
C20 C21 1.368(14)
C20 H20 0.9500
C21 C22 1.429(15)
C21 H21 0.9500
C22 C23 1.389(16)
C23 C24 1.398(14)
C23 H23 0.9500
C24 H24 0.9500
C25 C30 1.365(16)
C25 C26 1.407(18)
C26 C27 1.371(18)
C26 H26 0.9500
C27 C28 1.383(18)
C27 H27 0.9500
C28 C29 1.332(19)
C29 C30 1.425(17)
C29 H29 0.9500
C30 H30 0.9500
C31 H31A 0.9800
C31 H31B 0.9800
C31 H31C 0.9800
C32 C37 1.35(2)
C32 C33 1.391(18)
C33 C34 1.40(2)
C33 H33 0.9500
C34 C35 1.42(3)
C34 H34 0.9500
C35 C36 1.37(2)
C36 C37 1.384(18)
C36 H36 0.9500
C37 H37 0.9500
C38 H38A 0.9800
C38 H38B 0.9800
C38 H38C 0.9800
C39 C40 1.386(14)
C39 C44 1.395(14)
C40 C41 1.406(14)
C40 H40 0.9500
C41 C42 1.383(15)
C41 H41 0.9500
C42 C43 1.410(14)
C43 C44 1.379(14)
C43 H43 0.9500
C44 H44 0.9500
C45 C46 1.380(14)
C45 C50 1.391(15)
C46 C47 1.380(15)
C46 H46 0.9500
C47 C48 1.390(16)
C47 H47 0.9500
C48 C49 1.394(15)
C49 C50 1.417(16)
C49 H49 0.9500
C50 H50 0.9500
C51 H51A 0.9800
C51 H51B 0.9800
C51 H51C 0.9800
C52 C57 1.378(14)
C52 C53 1.385(14)
C53 C54 1.365(15)
C53 H53 0.9500
C54 C55 1.383(15)
C54 H54 0.9500
C55 C56 1.373(16)
C56 C57 1.394(15)
C56 H56 0.9500
C57 H57 0.9500
C58 H58A 0.9800
C58 H58B 0.9800
C58 H58C 0.9800
C59 C60 1.330(15)
C59 C70 1.511(14)
C60 C61 1.404(15)
C60 H60 0.9500
C61 C62 1.353(15)
C61 H61 0.9500
C62 C63 1.471(14)
C63 C64 1.470(14)
C64 C65 1.469(14)
C65 C66 1.380(15)
C66 C67 1.394(16)
C66 H66 0.9500
C67 C68 1.377(16)
C67 H67 0.9500
C68 C69 1.493(16)
C69 H69A 0.9800
C69 H69B 0.9800
C69 H69C 0.9800
C70 H70A 0.9800
C70 H70B 0.9800
C70 H70C 0.9800
C71 C76 1.410(14)
C71 C72 1.429(14)
C72 C73 1.443(14)
C73 C74 1.380(14)
C73 C97 1.476(14)
C74 C75 1.386(14)
C74 H74 0.9500
C75 C76 1.390(14)
C75 H75 0.9500
C76 C77 1.483(14)
C77 C78 1.385(15)
C77 C82 1.414(15)
C78 C79 1.393(14)
C78 H78 0.9500
C79 C80 1.378(14)
C79 H79 0.9500
C80 C81 1.400(15)
C81 C82 1.369(14)
C81 H81 0.9500
C82 H82 0.9500
C83 C88 1.338(15)
C83 C84 1.382(15)
C84 C85 1.400(16)
C84 H84 0.9500
C85 C86 1.357(16)
C85 H85 0.9500
C86 C87 1.370(15)
C87 C88 1.391(15)
C87 H87 0.9500
C88 H88 0.9500
C89 H89A 0.9800
C89 H89B 0.9800
C89 H89C 0.9800
C90 C95 1.383(14)
C90 C91 1.399(15)
C91 C92 1.379(15)
C91 H91 0.9500
C92 C93 1.410(15)
C92 H92 0.9500
C93 C94 1.373(15)
C94 C95 1.389(15)
C94 H94 0.9500
C95 H95 0.9500
C96 H96A 0.9800
C96 H96B 0.9800
C96 H96C 0.9800
C97 C98 1.389(15)
C97 C102 1.422(14)
C98 C99 1.355(14)
C98 H98 0.9500
C99 C100 1.388(14)
C99 H99 0.9500
C100 C101 1.411(15)
C101 C102 1.370(14)
C101 H101 0.9500
C102 H102 0.9500
C103 C104 1.395(17)
C103 C108 1.413(17)
C104 C105 1.376(16)
C104 H104 0.9500
C105 C106 1.369(16)
C105 H105 0.9500
C106 C107 1.356(16)
C107 C108 1.389(16)
C107 H107 0.9500
C108 H108 0.9500
C109 H10A 0.9800
C109 H10B 0.9800
C109 H10C 0.9800
C110 C115 1.375(15)
C110 C111 1.383(15)
C111 C112 1.376(16)
C111 H111 0.9500
C112 C113 1.372(16)
C112 H112 0.9500
C113 C114 1.375(15)
C114 C115 1.413(15)
C114 H114 0.9500
C115 H115 0.9500
C116 H11A 0.9800
C116 H11B 0.9800
C116 H11C 0.9800
C117 C118 1.334(16)
C117 C128 1.517(17)
C118 C119 1.446(16)
C118 H118 0.9500
C119 C120 1.368(15)
C119 H119 0.9500
C120 C121 1.446(14)
C121 C122 1.452(14)
C122 C123 1.467(14)
C123 C124 1.366(15)
C124 C125 1.390(16)
C124 H124 0.9500
C125 C126 1.351(16)
C125 H125 0.9500
C126 C127 1.517(16)
C127 H12A 0.9800
C127 H12B 0.9800
C127 H12C 0.9800
C128 H12D 0.9800
C128 H12E 0.9800
C128 H12F 0.9800
C129 C130 1.423(14)
C129 C134 1.435(14)
C130 C131 1.427(14)
C131 C132 1.364(14)
C131 C155 1.466(14)
C132 C133 1.419(14)
C132 H132 0.9500
C133 C134 1.356(14)
C133 H133 0.9500
C134 C135 1.480(14)
C135 C136 1.385(15)
C135 C140 1.397(15)
C136 C137 1.388(14)
C136 H136 0.9500
C137 C138 1.377(15)
C137 H137 0.9500
C138 C139 1.416(14)
C139 C140 1.375(14)
C139 H139 0.9500
C140 H140 0.9500
C141 C146 1.370(15)
C141 C142 1.382(14)
C142 C143 1.394(15)
C142 H142 0.9500
C143 C144 1.385(15)
C143 H143 0.9500
C144 C145 1.378(16)
C145 C146 1.384(16)
C145 H145 0.9500
C146 H146 0.9500
C147 H14D 0.9800
C147 H14E 0.9800
C147 H14F 0.9800
C148 C149 1.372(16)
C148 C153 1.398(16)
C149 C150 1.418(17)
C149 H149 0.9500
C150 C151 1.362(18)
C150 H150 0.9500
C151 C152 1.366(17)
C152 C153 1.404(16)
C152 H152 0.9500
C153 H153 0.9500
C154 H15A 0.9800
C154 H15B 0.9800
C154 H15C 0.9800
C155 C156 1.392(14)
C155 C160 1.411(14)
C156 C157 1.381(14)
C156 H156 0.9500
C157 C158 1.388(15)
C157 H157 0.9500
C158 C159 1.386(14)
C159 C160 1.364(14)
C159 H159 0.9500
C160 H160 0.9500
C161 C166 1.367(14)
C161 C162 1.382(16)
C162 C163 1.386(15)
C162 H162 0.9500
C163 C164 1.379(16)
C163 H163 0.9500
C164 C165 1.384(17)
C165 C166 1.354(16)
C165 H165 0.9500
C166 H166 0.9500
C167 H16A 0.9800
C167 H16B 0.9800
C167 H16C 0.9800
C168 C173 1.378(15)
C168 C169 1.393(14)
C169 C170 1.382(15)
C169 H169 0.9500
C170 C171 1.369(15)
C170 H170 0.9500
C171 C172 1.373(15)
C172 C173 1.394(15)
C172 H172 0.9500
C173 H173 0.9500
C174 H17A 0.9800
C174 H17B 0.9800
C174 H17C 0.9800
C175 H17D 0.9900
C175 H17E 0.9900
C176 H17F 0.9900
C176 H17G 0.9900
C177 H17H 0.9900
C177 H17I 0.9900

loop_
_geom_hbond_atom_site_label_D
_geom_hbond_atom_site_label_H
_geom_hbond_atom_site_label_A
_geom_hbond_distance_DH
_geom_hbond_distance_HA
_geom_hbond_distance_DA
_geom_hbond_angle_DHA
_geom_hbond_site_symmetry_A
C11 H11 O6 0.95 2.61 3.384(14) 139.2 2_664
C13 H13A S6 0.98 2.87 3.618(14) 134.2 3
C37 H37 S6 0.95 2.82 3.638(13) 144.7 3
C49 H49 O12 0.95 2.43 3.267(13) 146.9 4_554
C70 H70B S1 0.98 2.90 3.748(13) 145.6 2_665
C85 H85 Cl1 0.95 2.87 3.807(13) 168.0 3_565
C108 H108 O12 0.95 2.63 3.581(15) 178.2 .
C116 H11A O1 0.98 2.54 3.188(18) 123.6 .
C127 H12B S2 0.98 2.79 3.638(15) 144.7 3_455
C153 H153 Cl3 0.95 2.87 3.793(13) 163.6 3_465
C162 H162 S2 0.95 2.97 3.656(12) 130.7 3_455
C163 H163 Cl2 0.95 2.84 3.569(13) 134.7 4_544
C175 H17E O5 0.99 2.29 3.073(19) 134.9 3_465

loop_
_geom_torsion_atom_site_label_1
_geom_torsion_atom_site_label_2
_geom_torsion_atom_site_label_3
_geom_torsion_atom_site_label_4
_geom_torsion
C4 S1 C1 C2 -1.7(9)
C4 S1 C1 C14 178.2(9)
C14 C1 C2 C3 -178.1(11)
S1 C1 C2 C3 1.8(12)
C1 C2 C3 C4 -1.0(14)
C2 C3 C4 C5 -172.0(11)
C2 C3 C4 S1 -0.4(12)
C1 S1 C4 C3 1.2(8)
C1 S1 C4 C5 174.2(8)
C6 N1 C5 C8 2.7(14)
C6 N1 C5 C4 -171.7(9)
C3 C4 C5 N1 149.3(11)
S1 C4 C5 N1 -21.9(12)
C3 C4 C5 C8 -24.8(18)
S1 C4 C5 C8 164.0(8)
C5 N1 C6 C7 7.1(14)
C5 N1 C6 C15 -177.8(9)
C8 N2 C7 C6 6.4(14)
C8 N2 C7 C18 -177.4(9)
N1 C6 C7 N2 -12.0(15)
C15 C6 C7 N2 173.0(9)
N1 C6 C7 C18 171.9(9)
C15 C6 C7 C18 -3.2(16)
C7 N2 C8 C9 -175.2(9)
C7 N2 C8 C5 3.5(14)
N1 C5 C8 N2 -8.3(15)
C4 C5 C8 N2 165.5(10)
N1 C5 C8 C9 170.3(10)
C4 C5 C8 C9 -15.9(16)
N2 C8 C9 C10 141.8(12)
C5 C8 C9 C10 -36.9(18)
N2 C8 C9 S2 -30.3(12)
C5 C8 C9 S2 151.1(9)
C12 S2 C9 C10 -0.1(9)
C12 S2 C9 C8 173.5(9)
C8 C9 C10 C11 -171.1(11)
S2 C9 C10 C11 1.3(13)
C9 C10 C11 C12 -2.4(16)
C10 C11 C12 C13 -177.4(12)
C10 C11 C12 S2 2.2(14)
C9 S2 C12 C11 -1.2(10)
C9 S2 C12 C13 178.4(10)
N1 C6 C15 C16 -172.6(10)
C7 C6 C15 C16 2.5(15)
N1 C6 C15 C39 5.5(15)
C7 C6 C15 C39 -179.4(10)
C6 C15 C16 C17 -0.6(16)
C39 C15 C16 C17 -178.8(10)
C15 C16 C17 C18 -0.6(18)
C16 C17 C18 C7 0.0(17)
C16 C17 C18 C19 -179.5(11)
N2 C7 C18 C17 -174.3(10)
C6 C7 C18 C17 1.9(15)
N2 C7 C18 C19 5.2(15)
C6 C7 C18 C19 -178.6(10)
C17 C18 C19 C24 45.2(16)
C7 C18 C19 C24 -134.3(11)
C17 C18 C19 C20 -132.7(12)
C7 C18 C19 C20 47.8(16)
C24 C19 C20 C21 0.5(16)
C18 C19 C20 C21 178.5(11)
C19 C20 C21 C22 0.4(18)
C20 C21 C22 C23 -0.6(18)
C20 C21 C22 N3 178.7(11)
C25 N3 C22 C23 -162.5(12)
C32 N3 C22 C23 37.1(17)
C25 N3 C22 C21 18.2(18)
C32 N3 C22 C21 -142.2(12)
C21 C22 C23 C24 -0.1(18)
N3 C22 C23 C24 -179.4(11)
C20 C19 C24 C23 -1.3(17)
C18 C19 C24 C23 -179.3(11)
C22 C23 C24 C19 1.1(18)
C22 N3 C25 C30 -122.2(13)
C32 N3 C25 C30 38.5(17)
C22 N3 C25 C26 58.2(16)
C32 N3 C25 C26 -141.1(12)
C30 C25 C26 C27 -0.9(18)
N3 C25 C26 C27 178.7(11)
C25 C26 C27 C28 1(2)
C31 O2 C28 C29 4(2)
C31 O2 C28 C27 -176.0(13)
C26 C27 C28 C29 0(2)
C26 C27 C28 O2 179.8(12)
O2 C28 C29 C30 179.6(12)
C27 C28 C29 C30 0(2)
C26 C25 C30 C29 0.4(17)
N3 C25 C30 C29 -179.1(11)
C28 C29 C30 C25 0.1(19)
C25 N3 C32 C37 -109.1(14)
C22 N3 C32 C37 51.7(17)
C25 N3 C32 C33 67.3(15)
C22 N3 C32 C33 -131.9(13)
C37 C32 C33 C34 2(2)
N3 C32 C33 C34 -174.3(13)
C32 C33 C34 C35 0(2)
C38 O1 C35 C36 -9(2)
C38 O1 C35 C34 168.5(17)
C33 C34 C35 O1 -179.3(14)
C33 C34 C35 C36 -2(3)
O1 C35 C36 C37 179.5(13)
C34 C35 C36 C37 2(2)
C33 C32 C37 C36 -2(2)
N3 C32 C37 C36 174.5(11)
C35 C36 C37 C32 0(2)
C16 C15 C39 C40 32.3(16)
C6 C15 C39 C40 -145.7(10)
C16 C15 C39 C44 -146.1(11)
C6 C15 C39 C44 35.9(16)
C44 C39 C40 C41 -1.5(15)
C15 C39 C40 C41 180.0(9)
C39 C40 C41 C42 -1.2(16)
C40 C41 C42 N4 -178.5(9)
C40 C41 C42 C43 4.1(15)
C45 N4 C42 C41 -160.6(10)
C52 N4 C42 C41 36.8(14)
C45 N4 C42 C43 16.8(15)
C52 N4 C42 C43 -145.8(10)
C41 C42 C43 C44 -4.3(15)
N4 C42 C43 C44 178.2(9)
C42 C43 C44 C39 1.7(16)
C40 C39 C44 C43 1.2(15)
C15 C39 C44 C43 179.7(10)
C42 N4 C45 C46 -127.1(11)
C52 N4 C45 C46 36.0(14)
C42 N4 C45 C50 54.8(14)
C52 N4 C45 C50 -142.1(10)
C50 C45 C46 C47 -2.2(16)
N4 C45 C46 C47 179.7(10)
C45 C46 C47 C48 -0.9(16)
C51 O3 C48 C47 2.6(16)
C51 O3 C48 C49 -179.8(11)
C46 C47 C48 O3 179.1(10)
C46 C47 C48 C49 1.6(16)
O3 C48 C49 C50 -177.0(10)
C47 C48 C49 C50 0.7(16)
C46 C45 C50 C49 4.5(15)
N4 C45 C50 C49 -177.3(10)
C48 C49 C50 C45 -3.8(16)
C42 N4 C52 C57 -144.5(10)
C45 N4 C52 C57 52.3(13)
C42 N4 C52 C53 38.3(14)
C45 N4 C52 C53 -124.9(10)
C57 C52 C53 C54 0.5(16)
N4 C52 C53 C54 177.8(10)
C52 C53 C54 C55 -0.7(17)
C58 O4 C55 C56 175.1(14)
C58 O4 C55 C54 -7(2)
C53 C54 C55 C56 -0.8(17)
C53 C54 C55 O4 -179.1(10)
O4 C55 C56 C57 -179.2(10)
C54 C55 C56 C57 2.4(16)
C53 C52 C57 C56 1.1(16)
N4 C52 C57 C56 -176.2(9)
C55 C56 C57 C52 -2.5(16)
C62 S3 C59 C60 -2.3(9)
C62 S3 C59 C70 178.8(9)
C70 C59 C60 C61 -178.6(11)
S3 C59 C60 C61 2.6(13)
C59 C60 C61 C62 -1.6(15)
C60 C61 C62 C63 -172.2(11)
C60 C61 C62 S3 -0.2(13)
C59 S3 C62 C61 1.4(9)
C59 S3 C62 C63 174.8(9)
C71 N5 C63 C64 7.3(14)
C71 N5 C63 C62 -171.5(9)
C61 C62 C63 N5 148.2(12)
S3 C62 C63 N5 -23.2(12)
C61 C62 C63 C64 -30.5(19)
S3 C62 C63 C64 158.1(9)
C72 N6 C64 C65 -174.6(9)
C72 N6 C64 C63 5.0(14)
N5 C63 C64 N6 -12.9(16)
C62 C63 C64 N6 165.7(10)
N5 C63 C64 C65 166.8(10)
C62 C63 C64 C65 -14.6(17)
N6 C64 C65 C66 156.8(12)
C63 C64 C65 C66 -22.9(19)
N6 C64 C65 S4 -20.1(13)
C63 C64 C65 S4 160.3(8)
C68 S4 C65 C66 0.6(10)
C68 S4 C65 C64 178.1(9)
C64 C65 C66 C67 -176.8(12)
S4 C65 C66 C67 0.2(14)
C65 C66 C67 C68 -1.1(16)
C66 C67 C68 C69 -179.5(14)
C66 C67 C68 S4 1.6(15)
C65 S4 C68 C67 -1.3(11)
C65 S4 C68 C69 179.7(12)
C63 N5 C71 C76 -179.3(9)
C63 N5 C71 C72 4.8(14)
C64 N6 C72 C71 7.1(14)
C64 N6 C72 C73 -176.2(10)
N5 C71 C72 N6 -12.5(15)
C76 C71 C72 N6 171.7(9)
N5 C71 C72 C73 170.8(9)
C76 C71 C72 C73 -5.0(15)
N6 C72 C73 C74 -175.2(9)
C71 C72 C73 C74 1.5(15)
N6 C72 C73 C97 8.0(15)
C71 C72 C73 C97 -175.3(9)
C72 C73 C74 C75 1.6(16)
C97 C73 C74 C75 178.4(10)
C73 C74 C75 C76 -1.3(17)
C74 C75 C76 C71 -2.1(15)
C74 C75 C76 C77 -178.6(10)
N5 C71 C76 C75 -170.5(9)
C72 C71 C76 C75 5.3(15)
N5 C71 C76 C77 5.9(15)
C72 C71 C76 C77 -178.3(9)
C75 C76 C77 C78 42.6(15)
C71 C76 C77 C78 -133.7(11)
C75 C76 C77 C82 -136.8(11)
C71 C76 C77 C82 46.9(15)
C82 C77 C78 C79 2.4(16)
C76 C77 C78 C79 -177.0(10)
C77 C78 C79 C80 -4.5(16)
C78 C79 C80 C81 4.6(16)
C78 C79 C80 N7 -178.4(10)
C83 N7 C80 C79 -151.1(11)
C90 N7 C80 C79 37.3(15)
C83 N7 C80 C81 25.8(15)
C90 N7 C80 C81 -145.8(10)
C79 C80 C81 C82 -3.0(16)
N7 C80 C81 C82 180.0(10)
C80 C81 C82 C77 1.1(17)
C78 C77 C82 C81 -0.7(15)
C76 C77 C82 C81 178.7(10)
C80 N7 C83 C88 62.7(14)
C90 N7 C83 C88 -125.5(11)
C80 N7 C83 C84 -118.5(11)
C90 N7 C83 C84 53.3(14)
C88 C83 C84 C85 1.4(17)
N7 C83 C84 C85 -177.4(10)
C83 C84 C85 C86 -1.8(18)
C84 C85 C86 C87 0.5(18)
C84 C85 C86 O5 -179.3(10)
C89 O5 C86 C85 -166.4(11)
C89 O5 C86 C87 13.8(16)
C85 C86 C87 C88 1.1(17)
O5 C86 C87 C88 -179.1(10)
C84 C83 C88 C87 0.2(17)
N7 C83 C88 C87 179.0(10)
C86 C87 C88 C83 -1.5(17)
C80 N7 C90 C95 -155.9(10)
C83 N7 C90 C95 32.4(15)
C80 N7 C90 C91 28.6(15)
C83 N7 C90 C91 -143.1(10)
C95 C90 C91 C92 4.6(16)
N7 C90 C91 C92 -179.8(10)
C90 C91 C92 C93 -1.7(16)
C96 O6 C93 C94 174.3(12)
C96 O6 C93 C92 -8.0(17)
C91 C92 C93 C94 -2.6(16)
C91 C92 C93 O6 179.8(10)
O6 C93 C94 C95 -178.5(10)
C92 C93 C94 C95 3.7(17)
C91 C90 C95 C94 -3.4(16)
N7 C90 C95 C94 -179.0(10)
C93 C94 C95 C90 -0.7(17)
C74 C73 C97 C98 -132.7(11)
C72 C73 C97 C98 43.9(15)
C74 C73 C97 C102 41.3(14)
C72 C73 C97 C102 -142.0(10)
C102 C97 C98 C99 -2.9(15)
C73 C97 C98 C99 171.3(10)
C97 C98 C99 C100 0.8(17)
C98 C99 C100 N8 179.7(11)
C98 C99 C100 C101 2.1(16)
C103 N8 C100 C99 -15.7(17)
C110 N8 C100 C99 153.7(11)
C103 N8 C100 C101 161.8(11)
C110 N8 C100 C101 -28.8(16)
C99 C100 C101 C102 -2.8(16)
N8 C100 C101 C102 179.5(10)
C100 C101 C102 C97 0.7(16)
C98 C97 C102 C101 2.1(15)
C73 C97 C102 C101 -172.4(10)
C100 N8 C103 C104 -97.5(13)
C110 N8 C103 C104 92.4(12)
C100 N8 C103 C108 83.4(14)
C110 N8 C103 C108 -86.8(13)
C108 C103 C104 C105 4.2(17)
N8 C103 C104 C105 -174.9(10)
C103 C104 C105 C106 -4.3(17)
C104 C105 C106 C107 1.0(18)
C104 C105 C106 O7 -179.9(10)
C109 O7 C106 C107 -8.0(17)
C109 O7 C106 C105 173.0(11)
C105 C106 C107 C108 2.3(19)
O7 C106 C107 C108 -176.6(11)
C106 C107 C108 C103 -2.3(17)
C104 C103 C108 C107 -0.8(16)
N8 C103 C108 C107 178.3(10)
C100 N8 C110 C115 -40.5(17)
C103 N8 C110 C115 129.5(12)
C100 N8 C110 C111 138.7(12)
C103 N8 C110 C111 -51.4(16)
C115 C110 C111 C112 -2(2)
N8 C110 C111 C112 178.9(12)
C110 C111 C112 C113 2(2)
C116 O8 C113 C112 -6.2(18)
C116 O8 C113 C114 173.5(11)
C111 C112 C113 O8 179.1(12)
C111 C112 C113 C114 -0.7(19)
O8 C113 C114 C115 179.9(11)
C112 C113 C114 C115 -0.3(18)
C111 C110 C115 C114 0.9(18)
N8 C110 C115 C114 -179.9(11)
C113 C114 C115 C110 0.2(18)
C120 S5 C117 C118 -0.5(11)
C120 S5 C117 C128 178.4(11)
C128 C117 C118 C119 -178.4(14)
S5 C117 C118 C119 0.3(15)
C117 C118 C119 C120 0.2(17)
C118 C119 C120 C121 179.2(11)
C118 C119 C120 S5 -0.5(13)
C117 S5 C120 C119 0.6(10)
C117 S5 C120 C121 -179.2(9)
C129 N9 C121 C120 176.8(9)
C129 N9 C121 C122 -4.0(14)
C119 C120 C121 N9 -128.9(13)
S5 C120 C121 N9 50.9(12)
C119 C120 C121 C122 51.9(18)
S5 C120 C121 C122 -128.3(9)
C130 N10 C122 C121 -7.9(14)
C130 N10 C122 C123 173.0(9)
N9 C121 C122 N10 9.8(15)
C120 C121 C122 N10 -171.0(10)
N9 C121 C122 C123 -171.3(10)
C120 C121 C122 C123 7.9(16)
N10 C122 C123 C124 -152.7(12)
C121 C122 C123 C124 28.3(18)
N10 C122 C123 S6 19.1(13)
C121 C122 C123 S6 -159.9(8)
C126 S6 C123 C124 -0.7(10)
C126 S6 C123 C122 -174.3(9)
C122 C123 C124 C125 172.5(12)
S6 C123 C124 C125 0.3(14)
C123 C124 C125 C126 0.5(17)
C124 C125 C126 C127 177.2(14)
C124 C125 C126 S6 -1.1(16)
C123 S6 C126 C125 1.0(11)
C123 S6 C126 C127 -177.4(12)
C121 N9 C129 C130 -2.9(15)
C121 N9 C129 C134 176.1(9)
C122 N10 C130 C129 1.0(14)
C122 N10 C130 C131 -177.2(10)
N9 C129 C130 N10 4.7(15)
C134 C129 C130 N10 -174.3(9)
N9 C129 C130 C131 -177.2(9)
C134 C129 C130 C131 3.8(15)
N10 C130 C131 C132 175.9(9)
C129 C130 C131 C132 -2.2(15)
N10 C130 C131 C155 2.1(15)
C129 C130 C131 C155 -176.0(10)
C130 C131 C132 C133 1.0(16)
C155 C131 C132 C133 174.9(10)
C131 C132 C133 C134 -1.4(17)
C132 C133 C134 C129 2.8(15)
C132 C133 C134 C135 179.4(10)
N9 C129 C134 C133 177.0(9)
C130 C129 C134 C133 -4.0(15)
N9 C129 C134 C135 0.4(15)
C130 C129 C134 C135 179.4(10)
C133 C134 C135 C136 -43.4(15)
C129 C134 C135 C136 133.1(11)
C133 C134 C135 C140 133.7(11)
C129 C134 C135 C140 -49.8(15)
C140 C135 C136 C137 3.7(16)
C134 C135 C136 C137 -179.0(10)
C135 C136 C137 C138 -2.4(17)
C136 C137 C138 N11 178.9(10)
C136 C137 C138 C139 -1.2(16)
C148 N11 C138 C137 -19.3(15)
C141 N11 C138 C137 165.8(10)
C148 N11 C138 C139 160.7(10)
C141 N11 C138 C139 -14.2(16)
C137 C138 C139 C140 3.2(16)
N11 C138 C139 C140 -176.8(10)
C138 C139 C140 C135 -1.8(17)
C136 C135 C140 C139 -1.6(16)
C134 C135 C140 C139 -178.8(10)
C138 N11 C141 C146 -57.6(15)
C148 N11 C141 C146 127.6(12)
C138 N11 C141 C142 126.0(11)
C148 N11 C141 C142 -48.9(14)
C146 C141 C142 C143 4.8(16)
N11 C141 C142 C143 -178.6(10)
C141 C142 C143 C144 -3.2(16)
C147 O9 C144 C145 174.2(10)
C147 O9 C144 C143 -5.3(17)
C142 C143 C144 O9 -178.9(10)
C142 C143 C144 C145 1.7(17)
O9 C144 C145 C146 178.7(10)
C143 C144 C145 C146 -1.9(18)
C142 C141 C146 C145 -5.0(17)
N11 C141 C146 C145 178.6(10)
C144 C145 C146 C141 3.5(18)
C138 N11 C148 C149 -58.1(15)
C141 N11 C148 C149 116.9(12)
C138 N11 C148 C153 120.5(11)
C141 N11 C148 C153 -64.5(14)
C153 C148 C149 C150 -1.4(16)
N11 C148 C149 C150 177.3(10)
C148 C149 C150 C151 -0.6(17)
C149 C150 C151 C152 3.0(19)
C149 C150 C151 O10 -178.5(10)
C154 O10 C151 C150 165.1(12)
C154 O10 C151 C152 -16.5(17)
C150 C151 C152 C153 -3.3(19)
O10 C151 C152 C153 178.3(10)
C149 C148 C153 C152 1.0(17)
N11 C148 C153 C152 -177.6(10)
C151 C152 C153 C148 1.3(18)
C132 C131 C155 C156 -42.6(15)
C130 C131 C155 C156 131.0(11)
C132 C131 C155 C160 138.1(11)
C130 C131 C155 C160 -48.3(15)
C160 C155 C156 C157 1.4(15)
C131 C155 C156 C157 -178.0(10)
C155 C156 C157 C158 0.8(16)
C156 C157 C158 C159 -2.4(16)
C156 C157 C158 N12 176.5(10)
C161 N12 C158 C157 -34.5(15)
C168 N12 C158 C157 160.7(10)
C161 N12 C158 C159 144.4(11)
C168 N12 C158 C159 -20.4(16)
C157 C158 C159 C160 1.9(16)
N12 C158 C159 C160 -177.1(10)
C158 C159 C160 C155 0.3(17)
C156 C155 C160 C159 -2.0(16)
C131 C155 C160 C159 177.4(10)
C158 N12 C161 C166 140.9(11)
C168 N12 C161 C166 -53.7(14)
C158 N12 C161 C162 -41.5(15)
C168 N12 C161 C162 123.9(11)
C166 C161 C162 C163 -1.7(17)
N12 C161 C162 C163 -179.3(10)
C161 C162 C163 C164 2.7(17)
C162 C163 C164 C165 -2.1(18)
C162 C163 C164 O11 177.9(10)
C167 O11 C164 C163 11.0(19)
C167 O11 C164 C165 -169.0(14)
C163 C164 C165 C166 0.6(19)
O11 C164 C165 C166 -179.4(11)
C164 C165 C166 C161 0.4(19)
C162 C161 C166 C165 0.1(18)
N12 C161 C166 C165 177.7(11)
C158 N12 C168 C173 -55.6(14)
C161 N12 C168 C173 138.7(11)
C158 N12 C168 C169 126.0(11)
C161 N12 C168 C169 -39.6(14)
C173 C168 C169 C170 -1.3(16)
N12 C168 C169 C170 177.1(9)
C168 C169 C170 C171 -0.3(16)
C169 C170 C171 O12 -176.1(9)
C169 C170 C171 C172 1.8(16)
C174 O12 C171 C170 -22.3(16)
C174 O12 C171 C172 159.8(11)
C170 C171 C172 C173 -1.7(17)
O12 C171 C172 C173 176.4(10)
C169 C168 C173 C172 1.3(16)
N12 C168 C173 C172 -177.0(10)
C171 C172 C173 C168 0.1(17)
